data_7117646
loop_
_publ_author_name
'C.-Y. Lin'
'J. C. Fettinger'
'N. F. Chilton'
'A. Formanuik'
'F. Grandjean'
'G. J. Long'
'P. P. Power'

_publ_section_title
;
 Salts of the two-coordinate homoleptic manganese(I) dialkyl anion
 [Mn{C(SiMe3)3}2]^-^ with quenched orbital magnetism
;
_journal_name_full Chem.Commun.
_journal_page_first 13275
_journal_paper_doi 10.1039/C5cc05166E
_journal_volume 51
_journal_year 2015
_chemical_formula_moiety 'C36 H72 K2 O18, 2(C20 H54 Mn Si6)'
_chemical_formula_sum 'C76 H180 K2 Mn2 O18 Si12'
_chemical_formula_weight 1907.35
_chemical_name_systematic
; 
 ? 
;
_space_group_crystal_system triclinic
_space_group_IT_number 2
_space_group_name_Hall '-P 1'
_space_group_name_H-M_alt 'P -1'
_symmetry_space_group_name_Hall '-P 1'
_symmetry_space_group_name_H-M 'P -1'
_atom_sites_solution_hydrogens geom
_audit_creation_method SHELXL-2013
_audit_update_record
;
2014-11-07 deposited with the CCDC.
2015-07-06 downloaded from the CCDC.
;
_cell_angle_alpha 87.7850(10)
_cell_angle_beta 85.0576(10)
_cell_angle_gamma 79.8209(10)
_cell_formula_units_Z 2
_cell_length_a 12.5416(7)
_cell_length_b 16.0775(9)
_cell_length_c 27.2358(15)
_cell_measurement_reflns_used 9893
_cell_measurement_temperature 90(2)
_cell_measurement_theta_max 27.30
_cell_measurement_theta_min 2.25
_cell_volume 5383.7(5)
_computing_cell_refinement 'SAINT (8.34a) (Bruker, 2013)'
_computing_data_collection 'Apex2 (2012.2-0) (Bruker, 2012)'
_computing_data_reduction 'SAINT (8.34a) (Bruker, 2013)'
_computing_molecular_graphics 'Bruker SHELXTL'
_computing_publication_material 'Bruker SHELXTL'
_computing_structure_refinement 'SHELXL-2013 (Sheldrick, 2013)'
_computing_structure_solution 'SHELXS-97 (Sheldrick, 2008)'
_diffrn_ambient_temperature 90(2)
_diffrn_measured_fraction_theta_full 1.000
_diffrn_measured_fraction_theta_max 0.998
_diffrn_measurement_device_type 'Bruker APEX-II CCD'
_diffrn_measurement_method '\f and \w scans'
_diffrn_radiation_type MoK\a
_diffrn_radiation_wavelength 0.71073
_diffrn_reflns_av_R_equivalents 0.0629
_diffrn_reflns_av_unetI/netI 0.0910
_diffrn_reflns_laue_measured_fraction_full 1.000
_diffrn_reflns_laue_measured_fraction_max 0.998
_diffrn_reflns_limit_h_max 16
_diffrn_reflns_limit_h_min -16
_diffrn_reflns_limit_k_max 20
_diffrn_reflns_limit_k_min -20
_diffrn_reflns_limit_l_max 35
_diffrn_reflns_limit_l_min -35
_diffrn_reflns_number 49077
_diffrn_reflns_point_group_measured_fraction_full 1.000
_diffrn_reflns_point_group_measured_fraction_max 0.998
_diffrn_reflns_theta_full 25.242
_diffrn_reflns_theta_max 27.502
_diffrn_reflns_theta_min 0.751
_exptl_absorpt_coefficient_mu 0.499
_exptl_absorpt_correction_T_max 0.9500
_exptl_absorpt_correction_T_min 0.8201
_exptl_absorpt_correction_type multi-scan
_exptl_absorpt_process_details 'SADABS 2012/1 (Sheldrick, 2012)'
_exptl_crystal_colour Purple
_exptl_crystal_density_diffrn 1.177
_exptl_crystal_description Rod
_exptl_crystal_F_000 2072
_exptl_crystal_size_max 0.238
_exptl_crystal_size_mid 0.106
_exptl_crystal_size_min 0.070
_refine_diff_density_max 1.630
_refine_diff_density_min -1.534
_refine_diff_density_rms 0.077
_refine_ls_extinction_coef .
_refine_ls_extinction_method none
_refine_ls_goodness_of_fit_ref 1.037
_refine_ls_hydrogen_treatment constr
_refine_ls_matrix_type full
_refine_ls_number_parameters 1147
_refine_ls_number_reflns 24703
_refine_ls_number_restraints 84
_refine_ls_restrained_S_all 1.037
_refine_ls_R_factor_all 0.1033
_refine_ls_R_factor_gt 0.0546
_refine_ls_shift/su_max 0.001
_refine_ls_shift/su_mean 0.000
_refine_ls_structure_factor_coef Fsqd
_refine_ls_weighting_details 'w=1/[\s^2^(Fo^2^)+(0.0513P)^2^] where P=(Fo^2^+2Fc^2^)/3'
_refine_ls_weighting_scheme calc
_refine_ls_wR_factor_gt 0.1110
_refine_ls_wR_factor_ref 0.1280
_reflns_Friedel_coverage 0.000
_reflns_friedel_fraction_full .
_reflns_friedel_fraction_max .
_reflns_number_gt 15550
_reflns_number_total 24703
_reflns_threshold_expression 'I > 2\s(I)'
_cod_data_source_file c5cc05166e2.cif
_cod_data_source_block CYL078FMI
_cod_database_code 7117646
_shelx_space_group_comment
; 
The symmetry employed for this shelxl refinement is uniquely defined 
by the following loop, which should always be used as a source of 
symmetry information in preference to the above space-group names. 
They are only intended as comments. 
;
_shelx_estimated_absorpt_t_min 0.890
_shelx_estimated_absorpt_t_max 0.966
_shelxl_version_number 2013-4

loop_
_space_group_symop_operation_xyz
'x, y, z'
'-x, -y, -z'

loop_
_atom_site_label
_atom_site_type_symbol
_atom_site_fract_x
_atom_site_fract_y
_atom_site_fract_z
_atom_site_U_iso_or_equiv
_atom_site_adp_type
_atom_site_occupancy
_atom_site_site_symmetry_order
_atom_site_calc_flag
_atom_site_refinement_flags_posn
_atom_site_refinement_flags_adp
_atom_site_refinement_flags_occupancy
_atom_site_disorder_assembly
_atom_site_disorder_group
Mn1 Mn 0.53026(10) 0.74014(7) 0.57976(3) 0.0169(2) Uani 0.73 1 d . . P A 1
Mn1B Mn 0.5403(3) 0.7630(3) 0.59008(17) 0.0652(14) Uani 0.27 1 d . . P A 2
Mn2 Mn 0.42970(4) 0.76481(4) 0.91824(2) 0.03798(14) Uani 1 1 d . . . . .
C1 C 0.3602(5) 0.7904(2) 0.59763(14) 0.0149(8) Uani 0.73 1 d D . P A 1
Si1 Si 0.35755(9) 0.87416(7) 0.64332(4) 0.0177(2) Uani 0.73 1 d D . P A 1
Si2 Si 0.30258(9) 0.83103(7) 0.53914(4) 0.0172(2) Uani 0.73 1 d D . P A 1
Si3 Si 0.30080(9) 0.69934(7) 0.62527(4) 0.0195(2) Uani 0.73 1 d D . P A 1
C1B C 0.3706(13) 0.7802(5) 0.5958(3) 0.0149(8) Uani 0.27 1 d D . P A 2
Si1B Si 0.3496(2) 0.78362(18) 0.66420(10) 0.0175(6) Uani 0.27 1 d D . P A 2
Si2B Si 0.3364(2) 0.88587(19) 0.56540(11) 0.0190(6) Uani 0.27 1 d D . P A 2
Si3B Si 0.3014(3) 0.69907(19) 0.57156(12) 0.0275(8) Uani 0.27 1 d D . P A 2
C2 C 0.3831(7) 0.9792(3) 0.6159(2) 0.0242(13) Uani 0.73 1 d D U P A 1
H2A H 0.4551 0.9718 0.5979 0.036 Uiso 0.73 1 calc R U P A 1
H2B H 0.3799 1.0194 0.6423 0.036 Uiso 0.73 1 calc R U P A 1
H2C H 0.3275 1.0009 0.5932 0.036 Uiso 0.73 1 calc R U P A 1
C2B C 0.374(2) 0.9757(8) 0.5989(7) 0.027(3) Uani 0.27 1 d D U P A 2
H2B1 H 0.4502 0.9608 0.6070 0.040 Uiso 0.27 1 calc R U P A 2
H2B2 H 0.3269 0.9863 0.6293 0.040 Uiso 0.27 1 calc R U P A 2
H2B3 H 0.3659 1.0268 0.5777 0.040 Uiso 0.27 1 calc R U P A 2
C3 C 0.2216(3) 0.9038(3) 0.68082(19) 0.0321(11) Uani 0.73 1 d D U P A 1
H3A H 0.1646 0.9234 0.6585 0.048 Uiso 0.73 1 calc R U P A 1
H3B H 0.2259 0.9490 0.7033 0.048 Uiso 0.73 1 calc R U P A 1
H3C H 0.2045 0.8542 0.6999 0.048 Uiso 0.73 1 calc R U P A 1
C3B C 0.2154(7) 0.8491(8) 0.6888(5) 0.032(2) Uani 0.27 1 d D U P A 2
H3B1 H 0.2146 0.9087 0.6797 0.048 Uiso 0.27 1 calc R U P A 2
H3B2 H 0.2072 0.8426 0.7248 0.048 Uiso 0.27 1 calc R U P A 2
H3B3 H 0.1552 0.8296 0.6746 0.048 Uiso 0.27 1 calc R U P A 2
C4 C 0.4551(3) 0.8422(4) 0.69380(19) 0.0282(12) Uani 0.73 1 d D U P A 1
H4A H 0.4621 0.7813 0.7007 0.042 Uiso 0.73 1 calc R U P A 1
H4B H 0.4266 0.8730 0.7238 0.042 Uiso 0.73 1 calc R U P A 1
H4C H 0.5265 0.8559 0.6827 0.042 Uiso 0.73 1 calc R U P A 1
C4B C 0.4691(9) 0.8315(11) 0.6830(6) 0.0282(12) Uani 0.27 1 d D U P A 2
H4B1 H 0.5087 0.7935 0.7069 0.042 Uiso 0.27 1 calc R U P A 2
H4B2 H 0.4416 0.8864 0.6979 0.042 Uiso 0.27 1 calc R U P A 2
H4B3 H 0.5181 0.8390 0.6537 0.042 Uiso 0.27 1 calc R U P A 2
C5 C 0.2676(5) 0.7474(3) 0.49953(16) 0.0276(12) Uani 0.73 1 d D U P A 1
H5A H 0.3342 0.7088 0.4885 0.041 Uiso 0.73 1 calc R U P A 1
H5B H 0.2327 0.7744 0.4708 0.041 Uiso 0.73 1 calc R U P A 1
H5C H 0.2179 0.7156 0.5187 0.041 Uiso 0.73 1 calc R U P A 1
C5B C 0.2839(16) 0.7095(9) 0.5033(3) 0.032(3) Uani 0.27 1 d D U P A 2
H5B1 H 0.2523 0.6620 0.4931 0.048 Uiso 0.27 1 calc R U P A 2
H5B2 H 0.3548 0.7092 0.4851 0.048 Uiso 0.27 1 calc R U P A 2
H5B3 H 0.2355 0.7627 0.4963 0.048 Uiso 0.27 1 calc R U P A 2
C6 C 0.3941(10) 0.8856(9) 0.4960(3) 0.0238(19) Uani 0.73 1 d D U P A 1
H6A H 0.4147 0.9325 0.5128 0.036 Uiso 0.73 1 calc R U P A 1
H6B H 0.3559 0.9075 0.4670 0.036 Uiso 0.73 1 calc R U P A 1
H6C H 0.4596 0.8453 0.4856 0.036 Uiso 0.73 1 calc R U P A 1
C7 C 0.1702(4) 0.9085(5) 0.5484(3) 0.0245(16) Uani 0.73 1 d D U P A 1
H7A H 0.1130 0.8788 0.5631 0.037 Uiso 0.73 1 calc R U P A 1
H7B H 0.1496 0.9337 0.5165 0.037 Uiso 0.73 1 calc R U P A 1
H7C H 0.1795 0.9532 0.5703 0.037 Uiso 0.73 1 calc R U P A 1
C6B C 0.405(3) 0.897(3) 0.5021(7) 0.026(4) Uani 0.27 1 d D U P A 2
H6B1 H 0.4081 0.8450 0.4842 0.038 Uiso 0.27 1 calc R U P A 2
H6B2 H 0.4783 0.9080 0.5047 0.038 Uiso 0.27 1 calc R U P A 2
H6B3 H 0.3629 0.9445 0.4843 0.038 Uiso 0.27 1 calc R U P A 2
C7B C 0.1865(7) 0.9228(15) 0.5577(10) 0.025(3) Uani 0.27 1 d D U P A 2
H7B1 H 0.1597 0.8819 0.5383 0.038 Uiso 0.27 1 calc R U P A 2
H7B2 H 0.1761 0.9781 0.5407 0.038 Uiso 0.27 1 calc R U P A 2
H7B3 H 0.1461 0.9276 0.5903 0.038 Uiso 0.27 1 calc R U P A 2
C8 C 0.1480(3) 0.7170(3) 0.62938(19) 0.0318(12) Uani 0.73 1 d D U P A 1
H8A H 0.1189 0.7667 0.6492 0.048 Uiso 0.73 1 calc R U P A 1
H8B H 0.1226 0.6673 0.6449 0.048 Uiso 0.73 1 calc R U P A 1
H8C H 0.1229 0.7263 0.5962 0.048 Uiso 0.73 1 calc R U P A 1
C9 C 0.3457(6) 0.5958(3) 0.5918(2) 0.0332(15) Uani 0.73 1 d D U P A 1
H9A H 0.2924 0.5586 0.6001 0.050 Uiso 0.73 1 calc R U P A 1
H9B H 0.4168 0.5683 0.6019 0.050 Uiso 0.73 1 calc R U P A 1
H9C H 0.3509 0.6072 0.5562 0.050 Uiso 0.73 1 calc R U P A 1
C8B C 0.1595(6) 0.6993(10) 0.6003(5) 0.043(3) Uani 0.27 1 d D U P A 2
H8B1 H 0.1276 0.7563 0.6113 0.064 Uiso 0.27 1 calc R U P A 2
H8B2 H 0.1617 0.6597 0.6286 0.064 Uiso 0.27 1 calc R U P A 2
H8B3 H 0.1151 0.6820 0.5759 0.064 Uiso 0.27 1 calc R U P A 2
C9B C 0.377(2) 0.5864(6) 0.5784(8) 0.037(3) Uani 0.27 1 d D U P A 2
H9B1 H 0.3422 0.5484 0.5604 0.055 Uiso 0.27 1 calc R U P A 2
H9B2 H 0.3751 0.5694 0.6134 0.055 Uiso 0.27 1 calc R U P A 2
H9B3 H 0.4527 0.5832 0.5651 0.055 Uiso 0.27 1 calc R U P A 2
C10 C 0.3359(10) 0.6697(6) 0.6899(4) 0.0228(19) Uani 0.73 1 d D U P A 1
H10A H 0.4145 0.6507 0.6902 0.034 Uiso 0.73 1 calc R U P A 1
H10B H 0.2979 0.6240 0.7025 0.034 Uiso 0.73 1 calc R U P A 1
H10C H 0.3135 0.7190 0.7109 0.034 Uiso 0.73 1 calc R U P A 1
C10B C 0.355(3) 0.6785(17) 0.6958(12) 0.022(4) Uani 0.27 1 d D U P A 2
H10D H 0.4291 0.6467 0.6920 0.033 Uiso 0.27 1 calc R U P A 2
H10E H 0.3055 0.6472 0.6812 0.033 Uiso 0.27 1 calc R U P A 2
H10F H 0.3322 0.6862 0.7309 0.033 Uiso 0.27 1 calc R U P A 2
C11 C 0.7000(2) 0.69701(17) 0.56457(10) 0.0183(6) Uani 1 1 d . . . . .
Si11 Si 0.75552(6) 0.79169(5) 0.53977(3) 0.01928(18) Uani 1 1 d . . . . .
C12 C 0.7348(2) 0.8184(2) 0.47287(11) 0.0297(7) Uani 1 1 d . . . . .
H12A H 0.7689 0.7702 0.4527 0.045 Uiso 1 1 calc R U . . .
H12B H 0.7678 0.8678 0.4627 0.045 Uiso 1 1 calc R U . . .
H12C H 0.6568 0.8310 0.4685 0.045 Uiso 1 1 calc R U . . .
Si12 Si 0.70971(8) 0.61329(6) 0.51803(3) 0.0281(2) Uani 1 1 d . . . . .
C13 C 0.6962(3) 0.8926(2) 0.57192(12) 0.0356(8) Uani 1 1 d . . . . .
H13A H 0.6222 0.9123 0.5624 0.053 Uiso 1 1 calc R U . . .
H13B H 0.7411 0.9355 0.5625 0.053 Uiso 1 1 calc R U . . .
H13C H 0.6943 0.8825 0.6077 0.053 Uiso 1 1 calc R U . . .
Si13 Si 0.75724(6) 0.65662(5) 0.62330(3) 0.01847(17) Uani 1 1 d . . . . .
C14 C 0.9074(2) 0.7819(2) 0.54212(11) 0.0297(7) Uani 1 1 d . . . . .
H14A H 0.9256 0.7752 0.5765 0.045 Uiso 1 1 calc R U . . .
H14B H 0.9310 0.8330 0.5275 0.045 Uiso 1 1 calc R U . . .
H14C H 0.9444 0.7325 0.5236 0.045 Uiso 1 1 calc R U . . .
C15 C 0.6118(3) 0.6394(2) 0.46857(13) 0.0408(9) Uani 1 1 d . . . . .
H15A H 0.5371 0.6438 0.4835 0.061 Uiso 1 1 calc R U . . .
H15B H 0.6261 0.5947 0.4442 0.061 Uiso 1 1 calc R U . . .
H15C H 0.6213 0.6934 0.4523 0.061 Uiso 1 1 calc R U . . .
C16 C 0.6820(3) 0.5090(2) 0.54502(14) 0.0464(10) Uani 1 1 d . . . . .
H16A H 0.7376 0.4861 0.5675 0.070 Uiso 1 1 calc R U . . .
H16B H 0.6837 0.4693 0.5184 0.070 Uiso 1 1 calc R U . . .
H16C H 0.6102 0.5172 0.5632 0.070 Uiso 1 1 calc R U . . .
C17 C 0.8490(3) 0.5862(2) 0.48344(12) 0.0398(9) Uani 1 1 d . . . . .
H17A H 0.8667 0.6365 0.4653 0.060 Uiso 1 1 calc R U . . .
H17B H 0.8485 0.5412 0.4602 0.060 Uiso 1 1 calc R U . . .
H17C H 0.9036 0.5669 0.5070 0.060 Uiso 1 1 calc R U . . .
C18 C 0.6709(3) 0.5909(2) 0.66340(12) 0.0316(8) Uani 1 1 d . . . . .
H18A H 0.5998 0.6253 0.6725 0.047 Uiso 1 1 calc R U . . .
H18B H 0.7071 0.5716 0.6933 0.047 Uiso 1 1 calc R U . . .
H18C H 0.6610 0.5418 0.6451 0.047 Uiso 1 1 calc R U . . .
C19 C 0.8959(2) 0.58814(18) 0.61506(11) 0.0235(7) Uani 1 1 d . . . . .
H19A H 0.8920 0.5395 0.5951 0.035 Uiso 1 1 calc R U . . .
H19B H 0.9200 0.5682 0.6474 0.035 Uiso 1 1 calc R U . . .
H19C H 0.9476 0.6212 0.5984 0.035 Uiso 1 1 calc R U . . .
C20 C 0.7777(3) 0.74136(19) 0.66594(11) 0.0276(7) Uani 1 1 d . . . . .
H20A H 0.8276 0.7758 0.6492 0.041 Uiso 1 1 calc R U . . .
H20B H 0.8084 0.7149 0.6958 0.041 Uiso 1 1 calc R U . . .
H20C H 0.7076 0.7773 0.6749 0.041 Uiso 1 1 calc R U . . .
C21 C 0.2589(2) 0.78631(16) 0.93220(10) 0.0150(6) Uani 1 1 d . . . . .
Si21 Si 0.21924(7) 0.87888(5) 0.97280(3) 0.02172(18) Uani 1 1 d . . . . .
C22 C 0.2193(3) 0.98491(18) 0.94036(12) 0.0310(8) Uani 1 1 d . . . . .
H22A H 0.2920 0.9872 0.9246 0.046 Uiso 1 1 calc R U . . .
H22B H 0.1991 1.0299 0.9644 0.046 Uiso 1 1 calc R U . . .
H22C H 0.1667 0.9926 0.9152 0.046 Uiso 1 1 calc R U . . .
Si22 Si 0.21140(6) 0.80711(5) 0.86946(3) 0.02154(18) Uani 1 1 d . . . . .
C23 C 0.0769(3) 0.8875(2) 1.00393(13) 0.0367(9) Uani 1 1 d . . . . .
H23A H 0.0246 0.8919 0.9788 0.055 Uiso 1 1 calc R U . . .
H23B H 0.0604 0.9379 1.0242 0.055 Uiso 1 1 calc R U . . .
H23C H 0.0721 0.8372 1.0249 0.055 Uiso 1 1 calc R U . . .
Si23 Si 0.22094(6) 0.68877(5) 0.96247(3) 0.01884(17) Uani 1 1 d . . . . .
C24 C 0.3095(3) 0.8804(2) 1.02419(11) 0.0314(8) Uani 1 1 d . . . . .
H24A H 0.3237 0.8241 1.0399 0.047 Uiso 1 1 calc R U . . .
H24B H 0.2736 0.9216 1.0486 0.047 Uiso 1 1 calc R U . . .
H24C H 0.3784 0.8963 1.0109 0.047 Uiso 1 1 calc R U . . .
C25 C 0.0643(3) 0.8584(2) 0.86815(13) 0.0407(9) Uani 1 1 d . . . . .
H25A H 0.0184 0.8239 0.8877 0.061 Uiso 1 1 calc R U . . .
H25B H 0.0443 0.8632 0.8340 0.061 Uiso 1 1 calc R U . . .
H25C H 0.0537 0.9149 0.8820 0.061 Uiso 1 1 calc R U . . .
C26 C 0.2870(3) 0.8785(2) 0.82903(13) 0.0434(9) Uani 1 1 d . . . . .
H26A H 0.2915 0.9291 0.8471 0.065 Uiso 1 1 calc R U . . .
H26B H 0.2484 0.8951 0.7994 0.065 Uiso 1 1 calc R U . . .
H26C H 0.3605 0.8485 0.8195 0.065 Uiso 1 1 calc R U . . .
C27 C 0.2203(3) 0.7091(2) 0.83214(11) 0.0314(8) Uani 1 1 d . . . . .
H27A H 0.2961 0.6803 0.8280 0.047 Uiso 1 1 calc R U . . .
H27B H 0.1938 0.7251 0.7997 0.047 Uiso 1 1 calc R U . . .
H27C H 0.1757 0.6710 0.8494 0.047 Uiso 1 1 calc R U . . .
C28 C 0.0736(2) 0.6795(2) 0.95833(11) 0.0278(7) Uani 1 1 d . . . . .
H28A H 0.0267 0.7305 0.9714 0.042 Uiso 1 1 calc R U . . .
H28B H 0.0575 0.6299 0.9777 0.042 Uiso 1 1 calc R U . . .
H28C H 0.0605 0.6733 0.9238 0.042 Uiso 1 1 calc R U . . .
C29 C 0.2390(2) 0.67816(19) 1.03101(11) 0.0263(7) Uani 1 1 d . . . . .
H29A H 0.3154 0.6776 1.0364 0.039 Uiso 1 1 calc R U . . .
H29B H 0.2175 0.6253 1.0440 0.039 Uiso 1 1 calc R U . . .
H29C H 0.1934 0.7261 1.0480 0.039 Uiso 1 1 calc R U . . .
C30 C 0.2989(3) 0.58674(19) 0.93735(12) 0.0311(8) Uani 1 1 d . . . . .
H30A H 0.2849 0.5826 0.9028 0.047 Uiso 1 1 calc R U . . .
H30B H 0.2757 0.5392 0.9565 0.047 Uiso 1 1 calc R U . . .
H30C H 0.3768 0.5850 0.9397 0.047 Uiso 1 1 calc R U . . .
C31 C 0.6018(2) 0.74442(17) 0.90695(10) 0.0149(6) Uani 1 1 d . . . . .
Si31 Si 0.64106(6) 0.74314(5) 0.83950(3) 0.01870(17) Uani 1 1 d . . . . .
C32 C 0.5638(3) 0.68126(19) 0.80225(11) 0.0281(7) Uani 1 1 d . . . . .
H32A H 0.5744 0.6222 0.8140 0.042 Uiso 1 1 calc R U . . .
H32B H 0.5906 0.6838 0.7674 0.042 Uiso 1 1 calc R U . . .
H32C H 0.4863 0.7055 0.8059 0.042 Uiso 1 1 calc R U . . .
Si32 Si 0.63997(6) 0.83520(5) 0.93751(3) 0.01792(17) Uani 1 1 d . . . . .
C33 C 0.7891(2) 0.6965(2) 0.82313(11) 0.0333(8) Uani 1 1 d . . . . .
H33A H 0.8355 0.7265 0.8405 0.050 Uiso 1 1 calc R U . . .
H33B H 0.8059 0.7024 0.7875 0.050 Uiso 1 1 calc R U . . .
H33C H 0.8023 0.6365 0.8329 0.050 Uiso 1 1 calc R U . . .
Si33 Si 0.64613(6) 0.64052(5) 0.93853(3) 0.01931(18) Uani 1 1 d . . . . .
C34 C 0.6216(2) 0.85153(19) 0.80878(11) 0.0257(7) Uani 1 1 d . . . . .
H34A H 0.5447 0.8776 0.8129 0.039 Uiso 1 1 calc R U . . .
H34B H 0.6447 0.8464 0.7736 0.039 Uiso 1 1 calc R U . . .
H34C H 0.6652 0.8869 0.8239 0.039 Uiso 1 1 calc R U . . .
C35 C 0.6321(3) 0.8259(2) 1.00684(11) 0.0281(7) Uani 1 1 d . . . . .
H35A H 0.5588 0.8181 1.0194 0.042 Uiso 1 1 calc R U . . .
H35B H 0.6483 0.8776 1.0203 0.042 Uiso 1 1 calc R U . . .
H35C H 0.6851 0.7773 1.0170 0.042 Uiso 1 1 calc R U . . .
C36 C 0.5535(3) 0.94032(18) 0.92315(12) 0.0282(7) Uani 1 1 d . . . . .
H36A H 0.5505 0.9477 0.8874 0.042 Uiso 1 1 calc R U . . .
H36B H 0.5853 0.9859 0.9358 0.042 Uiso 1 1 calc R U . . .
H36C H 0.4799 0.9420 0.9388 0.042 Uiso 1 1 calc R U . . .
C37 C 0.7844(2) 0.8505(2) 0.92081(11) 0.0289(7) Uani 1 1 d . . . . .
H37A H 0.8344 0.7989 0.9293 0.043 Uiso 1 1 calc R U . . .
H37B H 0.7994 0.8979 0.9391 0.043 Uiso 1 1 calc R U . . .
H37C H 0.7945 0.8627 0.8853 0.043 Uiso 1 1 calc R U . . .
C38 C 0.5690(3) 0.6256(2) 0.99965(12) 0.0349(8) Uani 1 1 d . . . . .
H38A H 0.5302 0.6805 1.0113 0.052 Uiso 1 1 calc R U . . .
H38B H 0.6199 0.6003 1.0236 0.052 Uiso 1 1 calc R U . . .
H38C H 0.5165 0.5882 0.9958 0.052 Uiso 1 1 calc R U . . .
C39 C 0.6320(3) 0.54626(18) 0.90180(12) 0.0290(7) Uani 1 1 d . . . . .
H39A H 0.5571 0.5521 0.8927 0.043 Uiso 1 1 calc R U . . .
H39B H 0.6498 0.4944 0.9218 0.043 Uiso 1 1 calc R U . . .
H39C H 0.6818 0.5433 0.8719 0.043 Uiso 1 1 calc R U . . .
C40 C 0.7942(2) 0.6197(2) 0.95179(13) 0.0333(8) Uani 1 1 d . . . . .
H40A H 0.8395 0.6261 0.9212 0.050 Uiso 1 1 calc R U . . .
H40B H 0.8133 0.5620 0.9652 0.050 Uiso 1 1 calc R U . . .
H40C H 0.8064 0.6601 0.9758 0.050 Uiso 1 1 calc R U . . .
K41 K 0.81916(5) 0.16413(4) 0.70576(2) 0.01735(13) Uani 1 1 d . . . . .
C41 C 0.7821(2) 0.05248(18) 0.82193(11) 0.0247(7) Uani 1 1 d . . . . .
H41A H 0.7083 0.0543 0.8113 0.030 Uiso 1 1 calc R U . . .
H41B H 0.7800 0.0411 0.8580 0.030 Uiso 1 1 calc R U . . .
C42 C 0.8607(2) -0.01528(18) 0.79560(11) 0.0240(7) Uani 1 1 d . . . . .
H42A H 0.9356 -0.0129 0.8036 0.029 Uiso 1 1 calc R U . . .
H42B H 0.8439 -0.0715 0.8062 0.029 Uiso 1 1 calc R U . . .
O42 O 0.85264(15) -0.00306(12) 0.74390(7) 0.0210(4) Uani 1 1 d . . . . .
C43 C 0.9238(2) -0.06777(18) 0.71646(12) 0.0276(7) Uani 1 1 d . . . . .
H43A H 0.9085 -0.1241 0.7277 0.033 Uiso 1 1 calc R U . . .
H43B H 1.0003 -0.0656 0.7217 0.033 Uiso 1 1 calc R U . . .
C44 C 0.9057(2) -0.05381(18) 0.66324(12) 0.0272(7) Uani 1 1 d . . . . .
H44A H 0.9507 -0.1000 0.6438 0.033 Uiso 1 1 calc R U . . .
H44B H 0.8284 -0.0536 0.6582 0.033 Uiso 1 1 calc R U . . .
O44 O 0.93481(15) 0.02538(12) 0.64723(7) 0.0228(5) Uani 1 1 d . . . . .
C45 C 0.9126(2) 0.04547(19) 0.59734(11) 0.0254(7) Uani 1 1 d . . . . .
H45A H 0.8331 0.0562 0.5945 0.031 Uiso 1 1 calc R U . . .
H45B H 0.9456 -0.0025 0.5762 0.031 Uiso 1 1 calc R U . . .
C46 C 0.9588(2) 0.12229(19) 0.58092(11) 0.0260(7) Uani 1 1 d . . . . .
H46A H 1.0374 0.1130 0.5858 0.031 Uiso 1 1 calc R U . . .
H46B H 0.9499 0.1341 0.5454 0.031 Uiso 1 1 calc R U . . .
O46 O 0.90313(15) 0.19198(12) 0.60906(7) 0.0220(4) Uani 1 1 d . . . . .
C47 C 0.9435(2) 0.26794(18) 0.59531(11) 0.0249(7) Uani 1 1 d . . . . .
H47A H 0.9349 0.2815 0.5599 0.030 Uiso 1 1 calc R U . . .
H47B H 1.0217 0.2606 0.6007 0.030 Uiso 1 1 calc R U . . .
C48 C 0.8811(2) 0.33792(18) 0.62597(11) 0.0264(7) Uani 1 1 d . . . . .
H48A H 0.9049 0.3919 0.6155 0.032 Uiso 1 1 calc R U . . .
H48B H 0.8026 0.3438 0.6214 0.032 Uiso 1 1 calc R U . . .
O48 O 0.89906(15) 0.31975(12) 0.67684(7) 0.0218(4) Uani 1 1 d . . . . .
C49 C 0.8468(3) 0.38867(18) 0.70682(12) 0.0305(8) Uani 1 1 d . . . . .
H49A H 0.7688 0.4023 0.7010 0.037 Uiso 1 1 calc R U . . .
H49B H 0.8798 0.4393 0.6979 0.037 Uiso 1 1 calc R U . . .
C50 C 0.8591(3) 0.36551(19) 0.76010(12) 0.0284(7) Uani 1 1 d . . . . .
H50A H 0.9370 0.3482 0.7656 0.034 Uiso 1 1 calc R U . . .
H50B H 0.8290 0.4149 0.7807 0.034 Uiso 1 1 calc R U . . .
O50 O 0.80216(16) 0.29759(12) 0.77339(7) 0.0234(5) Uani 1 1 d . . . . .
C51 C 0.8001(3) 0.2773(2) 0.82502(11) 0.0269(7) Uani 1 1 d . . . . .
H51A H 0.7577 0.3252 0.8439 0.032 Uiso 1 1 calc R U . . .
H51B H 0.8749 0.2663 0.8356 0.032 Uiso 1 1 calc R U . . .
C52 C 0.7489(2) 0.20049(19) 0.83448(11) 0.0263(7) Uani 1 1 d . . . . .
H52A H 0.7404 0.1881 0.8703 0.032 Uiso 1 1 calc R U . . .
H52B H 0.6761 0.2099 0.8217 0.032 Uiso 1 1 calc R U . . .
O52 O 0.81753(15) 0.13156(12) 0.81024(7) 0.0216(4) Uani 1 1 d . . . . .
C53 C 0.5680(2) 0.1553(2) 0.64840(11) 0.0269(7) Uani 1 1 d . . . . .
H53A H 0.4965 0.1713 0.6671 0.032 Uiso 1 1 calc R U . . .
H53B H 0.5579 0.1228 0.6195 0.032 Uiso 1 1 calc R U . . .
C54 C 0.6127(2) 0.2336(2) 0.63147(11) 0.0263(7) Uani 1 1 d . . . . .
H54A H 0.6765 0.2175 0.6076 0.032 Uiso 1 1 calc R U . . .
H54B H 0.5569 0.2723 0.6142 0.032 Uiso 1 1 calc R U . . .
O54 O 0.64449(15) 0.27747(12) 0.67124(7) 0.0235(5) Uani 1 1 d . . . . .
C55 C 0.5596(2) 0.30895(19) 0.70814(11) 0.0248(7) Uani 1 1 d . . . . .
H55A H 0.5927 0.3226 0.7379 0.030 Uiso 1 1 calc R U . . .
H55B H 0.5161 0.2643 0.7175 0.030 Uiso 1 1 calc R U . . .
C56 C 0.4851(2) 0.38733(19) 0.69043(11) 0.0235(7) Uani 1 1 d . . . . .
H56A H 0.5290 0.4295 0.6765 0.028 Uiso 1 1 calc R U . . .
H56B H 0.4425 0.3723 0.6642 0.028 Uiso 1 1 calc R U . . .
O56 O 0.41327(15) 0.42258(12) 0.73090(7) 0.0232(5) Uani 1 1 d . . . . .
C57 C 0.4616(2) 0.47508(18) 0.76046(10) 0.0214(6) Uani 1 1 d . . . . .
H57A H 0.4656 0.5298 0.7431 0.026 Uiso 1 1 calc R U . . .
H57B H 0.5363 0.4473 0.7668 0.026 Uiso 1 1 calc R U . . .
C58 C 0.3927(2) 0.48926(17) 0.80838(11) 0.0218(6) Uani 1 1 d . . . . .
H58A H 0.4269 0.5235 0.8298 0.026 Uiso 1 1 calc R U . . .
H58B H 0.3205 0.5218 0.8017 0.026 Uiso 1 1 calc R U . . .
O58 O 0.37847(15) 0.41195(11) 0.83402(7) 0.0199(4) Uani 1 1 d . . . . .
C59 C 0.4728(2) 0.37084(18) 0.85679(11) 0.0227(7) Uani 1 1 d . . . . .
H59A H 0.4874 0.4052 0.8840 0.027 Uiso 1 1 calc R U . . .
H59B H 0.5369 0.3638 0.8324 0.027 Uiso 1 1 calc R U . . .
C60 C 0.4522(2) 0.28634(18) 0.87625(10) 0.0226(6) Uani 1 1 d . . . . .
H60A H 0.5132 0.2587 0.8952 0.027 Uiso 1 1 calc R U . . .
H60B H 0.3847 0.2933 0.8985 0.027 Uiso 1 1 calc R U . . .
O60 O 0.44191(16) 0.23541(12) 0.83569(7) 0.0215(4) Uani 1 1 d . . . . .
C61 C 0.4452(2) 0.14891(17) 0.85115(11) 0.0232(7) Uani 1 1 d . . . . .
H61A H 0.3880 0.1450 0.8781 0.028 Uiso 1 1 calc R U . . .
H61B H 0.5165 0.1259 0.8637 0.028 Uiso 1 1 calc R U . . .
C62 C 0.4274(2) 0.09868(19) 0.80836(11) 0.0240(7) Uani 1 1 d . . . . .
H62A H 0.4172 0.0413 0.8199 0.029 Uiso 1 1 calc R U . . .
H62B H 0.3609 0.1263 0.7930 0.029 Uiso 1 1 calc R U . . .
O62 O 0.51883(15) 0.09304(12) 0.77294(7) 0.0208(4) Uani 1 1 d . . . . .
C63 C 0.5041(2) 0.04376(18) 0.73251(11) 0.0218(6) Uani 1 1 d . . . . .
H63A H 0.4423 0.0732 0.7146 0.026 Uiso 1 1 calc R U . . .
H63B H 0.4870 -0.0115 0.7449 0.026 Uiso 1 1 calc R U . . .
C64 C 0.6059(2) 0.03003(18) 0.69807(11) 0.0236(7) Uani 1 1 d . . . . .
H64A H 0.6650 -0.0040 0.7158 0.028 Uiso 1 1 calc R U . . .
H64B H 0.5933 -0.0036 0.6701 0.028 Uiso 1 1 calc R U . . .
O64 O 0.64191(15) 0.10530(12) 0.67873(7) 0.0224(5) Uani 1 1 d . . . . .
K65 K 0.23979(5) 0.32783(4) 0.78915(2) 0.01849(14) Uani 1 1 d . . . . .
C65 C 0.1023(2) 0.12576(18) 0.82053(11) 0.0257(7) Uani 1 1 d . . . . .
H65A H 0.0450 0.0977 0.8378 0.031 Uiso 1 1 calc R U . . .
H65B H 0.1736 0.0896 0.8246 0.031 Uiso 1 1 calc R U . . .
C66 C 0.0841(2) 0.13786(19) 0.76708(11) 0.0261(7) Uani 1 1 d . . . . .
H66A H 0.0806 0.0829 0.7527 0.031 Uiso 1 1 calc R U . . .
H66B H 0.0143 0.1762 0.7630 0.031 Uiso 1 1 calc R U . . .
O66 O 0.17093(15) 0.17295(12) 0.74250(7) 0.0218(4) Uani 1 1 d . . . . .
C67 C 0.1614(2) 0.1822(2) 0.69072(11) 0.0259(7) Uani 1 1 d . . . . .
H67A H 0.0906 0.2171 0.6840 0.031 Uiso 1 1 calc R U . . .
H67B H 0.1663 0.1262 0.6760 0.031 Uiso 1 1 calc R U . . .
C68 C 0.2531(2) 0.2246(2) 0.66911(11) 0.0277(7) Uani 1 1 d . . . . .
H68A H 0.3229 0.1908 0.6781 0.033 Uiso 1 1 calc R U . . .
H68B H 0.2537 0.2259 0.6327 0.033 Uiso 1 1 calc R U . . .
O68 O 0.24499(15) 0.30892(13) 0.68570(7) 0.0237(5) Uani 1 1 d . . . . .
C69 C 0.1750(2) 0.3698(2) 0.65783(11) 0.0294(7) Uani 1 1 d . . . . .
H69A H 0.1017 0.3544 0.6593 0.035 Uiso 1 1 calc R U . . .
H69B H 0.2042 0.3702 0.6229 0.035 Uiso 1 1 calc R U . . .
C70 C 0.1676(3) 0.4546(2) 0.67847(12) 0.0306(8) Uani 1 1 d . . . . .
H70A H 0.2414 0.4672 0.6809 0.037 Uiso 1 1 calc R U . . .
H70B H 0.1285 0.4981 0.6566 0.037 Uiso 1 1 calc R U . . .
O70 O 0.11048(16) 0.45609(12) 0.72640(8) 0.0273(5) Uani 1 1 d . . . . .
C71 C 0.0931(3) 0.5378(2) 0.74708(13) 0.0361(8) Uani 1 1 d . . . . .
H71A H 0.0471 0.5787 0.7262 0.043 Uiso 1 1 calc R U . . .
H71B H 0.1635 0.5571 0.7484 0.043 Uiso 1 1 calc R U . . .
C72 C 0.0384(3) 0.5340(2) 0.79776(14) 0.0362(9) Uani 1 1 d . . . . .
H72A H 0.0218 0.5912 0.8118 0.043 Uiso 1 1 calc R U . . .
H72B H -0.0307 0.5126 0.7966 0.043 Uiso 1 1 calc R U . . .
O72 O 0.10903(16) 0.47891(13) 0.82773(8) 0.0286(5) Uani 1 1 d . . . . .
C73 C 0.0667(3) 0.4761(2) 0.87797(13) 0.0385(9) Uani 1 1 d . . . . .
H73A H -0.0026 0.4542 0.8804 0.046 Uiso 1 1 calc R U . . .
H73B H 0.0524 0.5337 0.8915 0.046 Uiso 1 1 calc R U . . .
C74 C 0.1481(3) 0.4197(2) 0.90665(12) 0.0352(8) Uani 1 1 d . . . . .
H74A H 0.2175 0.4415 0.9031 0.042 Uiso 1 1 calc R U . . .
H74B H 0.1219 0.4211 0.9420 0.042 Uiso 1 1 calc R U . . .
O74 O 0.16745(16) 0.33394(13) 0.89094(7) 0.0277(5) Uani 1 1 d . . . . .
C75 C 0.0889(3) 0.2860(2) 0.91287(12) 0.0347(8) Uani 1 1 d . . . . .
H75A H 0.0149 0.3137 0.9055 0.042 Uiso 1 1 calc R U . . .
H75B H 0.0921 0.2825 0.9491 0.042 Uiso 1 1 calc R U . . .
C76 C 0.1143(3) 0.2000(2) 0.89215(11) 0.0299(7) Uani 1 1 d . . . . .
H76A H 0.1903 0.1742 0.8973 0.036 Uiso 1 1 calc R U . . .
H76B H 0.0657 0.1637 0.9090 0.036 Uiso 1 1 calc R U . . .
O76 O 0.09932(16) 0.20650(12) 0.84074(7) 0.0237(5) Uani 1 1 d . . . . .

loop_
_atom_site_aniso_label
_atom_site_aniso_U_11
_atom_site_aniso_U_22
_atom_site_aniso_U_33
_atom_site_aniso_U_23
_atom_site_aniso_U_13
_atom_site_aniso_U_12
Mn1 0.0163(4) 0.0190(5) 0.0165(4) 0.0015(3) -0.0022(3) -0.0059(3)
Mn1B 0.0285(16) 0.055(2) 0.111(3) -0.0339(19) -0.0311(17) 0.0156(15)
Mn2 0.0157(2) 0.0458(3) 0.0525(4) -0.0171(3) 0.0025(2) -0.0047(2)
C1 0.0135(18) 0.0158(17) 0.0157(15) 0.0012(12) -0.0057(12) -0.0019(15)
Si1 0.0190(6) 0.0174(6) 0.0163(5) -0.0002(4) -0.0039(4) -0.0014(4)
Si2 0.0173(5) 0.0200(6) 0.0141(5) 0.0027(4) -0.0035(4) -0.0026(4)
Si3 0.0202(6) 0.0210(6) 0.0189(6) 0.0043(5) -0.0052(5) -0.0072(5)
C1B 0.0135(18) 0.0158(17) 0.0157(15) 0.0012(12) -0.0057(12) -0.0019(15)
Si1B 0.0174(15) 0.0191(15) 0.0138(14) 0.0032(12) -0.0003(12) 0.0013(12)
Si2B 0.0152(14) 0.0203(16) 0.0207(16) 0.0042(13) -0.0021(12) -0.0013(12)
Si3B 0.0344(19) 0.0188(16) 0.0321(19) 0.0029(14) -0.0205(15) -0.0048(14)
C2 0.027(3) 0.019(2) 0.028(4) -0.001(2) -0.010(3) -0.0034(18)
C2B 0.030(5) 0.022(4) 0.029(8) 0.000(5) -0.008(7) -0.005(4)
C3 0.034(2) 0.028(3) 0.029(2) 0.000(2) 0.0034(19) 0.006(2)
C3B 0.030(5) 0.031(5) 0.028(5) 0.007(5) 0.000(4) 0.010(5)
C4 0.0297(15) 0.0296(16) 0.0260(18) -0.0070(12) -0.0064(12) -0.0037(11)
C4B 0.0297(15) 0.0296(16) 0.0260(18) -0.0070(12) -0.0064(12) -0.0037(11)
C5 0.036(3) 0.029(3) 0.019(2) -0.001(2) -0.0112(19) -0.006(3)
C5B 0.043(5) 0.036(7) 0.020(4) 0.004(5) -0.020(4) -0.004(6)
C6 0.027(3) 0.025(4) 0.019(3) 0.004(3) -0.004(3) -0.006(2)
C7 0.019(2) 0.029(3) 0.026(4) 0.001(2) -0.007(2) -0.001(2)
C6B 0.028(5) 0.030(7) 0.020(5) 0.004(5) -0.009(5) -0.006(5)
C7B 0.021(5) 0.030(6) 0.025(6) 0.002(5) -0.010(5) -0.003(5)
C8 0.022(2) 0.035(3) 0.040(3) 0.013(3) -0.004(2) -0.014(2)
C9 0.048(5) 0.026(2) 0.028(4) -0.004(2) 0.001(3) -0.013(2)
C8B 0.034(5) 0.041(5) 0.054(6) 0.013(6) -0.008(5) -0.010(4)
C9B 0.056(8) 0.026(5) 0.027(7) 0.001(5) -0.008(6) -0.005(5)
C10 0.026(4) 0.025(3) 0.021(3) 0.008(3) -0.005(2) -0.012(2)
C10B 0.027(8) 0.022(5) 0.018(5) 0.004(5) -0.002(5) -0.009(5)
C11 0.0195(15) 0.0177(15) 0.0183(15) 0.0036(12) -0.0048(12) -0.0043(12)
Si11 0.0174(4) 0.0234(4) 0.0174(4) 0.0055(3) -0.0023(3) -0.0055(3)
C12 0.0239(17) 0.042(2) 0.0227(17) 0.0101(15) -0.0037(13) -0.0041(15)
Si12 0.0358(5) 0.0241(5) 0.0255(5) -0.0035(4) -0.0129(4) -0.0028(4)
C13 0.042(2) 0.0258(18) 0.038(2) 0.0025(15) -0.0075(16) -0.0042(16)
Si13 0.0201(4) 0.0187(4) 0.0168(4) 0.0035(3) -0.0025(3) -0.0043(3)
C14 0.0221(16) 0.043(2) 0.0260(17) 0.0109(15) -0.0039(13) -0.0132(15)
C15 0.048(2) 0.040(2) 0.037(2) -0.0062(17) -0.0195(17) -0.0079(18)
C16 0.068(3) 0.031(2) 0.047(2) -0.0049(17) -0.023(2) -0.0157(19)
C17 0.044(2) 0.044(2) 0.0258(18) -0.0110(16) -0.0081(16) 0.0115(17)
C18 0.0301(18) 0.0322(19) 0.0307(18) 0.0115(15) 0.0015(14) -0.0051(15)
C19 0.0233(16) 0.0211(16) 0.0272(17) 0.0056(13) -0.0048(13) -0.0064(13)
C20 0.0352(18) 0.0297(18) 0.0181(16) 0.0004(13) -0.0049(14) -0.0046(15)
C21 0.0134(13) 0.0147(14) 0.0161(14) 0.0025(11) -0.0017(11) -0.0011(11)
Si21 0.0221(4) 0.0147(4) 0.0259(5) -0.0016(3) 0.0074(3) -0.0007(3)
C22 0.0320(18) 0.0163(16) 0.042(2) -0.0004(14) 0.0056(15) -0.0018(14)
Si22 0.0174(4) 0.0258(5) 0.0201(4) 0.0063(4) -0.0012(3) -0.0019(3)
C23 0.037(2) 0.0222(17) 0.045(2) -0.0002(15) 0.0216(17) -0.0011(15)
Si23 0.0198(4) 0.0161(4) 0.0205(4) 0.0009(3) -0.0011(3) -0.0032(3)
C24 0.044(2) 0.0264(18) 0.0250(18) -0.0054(14) 0.0021(15) -0.0092(15)
C25 0.0308(19) 0.049(2) 0.039(2) 0.0128(18) -0.0087(16) 0.0033(17)
C26 0.053(2) 0.041(2) 0.036(2) 0.0015(17) 0.0105(18) -0.0113(18)
C27 0.0342(19) 0.042(2) 0.0216(17) 0.0005(15) -0.0057(14) -0.0144(16)
C28 0.0267(17) 0.0311(18) 0.0278(18) 0.0031(14) 0.0006(14) -0.0128(14)
C29 0.0290(17) 0.0249(17) 0.0243(17) 0.0055(13) -0.0017(13) -0.0042(14)
C30 0.0355(19) 0.0215(17) 0.0354(19) -0.0025(14) -0.0017(15) -0.0022(14)
C31 0.0138(13) 0.0168(14) 0.0149(14) 0.0031(11) -0.0028(11) -0.0048(11)
Si31 0.0175(4) 0.0218(4) 0.0161(4) 0.0002(3) -0.0013(3) -0.0017(3)
C32 0.0377(19) 0.0264(17) 0.0203(16) -0.0026(13) -0.0060(14) -0.0038(15)
Si32 0.0190(4) 0.0196(4) 0.0166(4) 0.0016(3) -0.0021(3) -0.0074(3)
C33 0.0277(18) 0.045(2) 0.0229(17) -0.0017(15) 0.0047(14) 0.0023(15)
Si33 0.0175(4) 0.0186(4) 0.0228(4) 0.0041(3) -0.0073(3) -0.0040(3)
C34 0.0295(17) 0.0318(18) 0.0177(15) 0.0054(13) -0.0056(13) -0.0100(14)
C35 0.0313(18) 0.0336(18) 0.0212(16) -0.0041(14) -0.0033(14) -0.0094(15)
C36 0.0328(18) 0.0225(17) 0.0289(18) -0.0012(14) -0.0022(14) -0.0040(14)
C37 0.0248(17) 0.0378(19) 0.0277(17) 0.0072(15) -0.0064(14) -0.0151(15)
C38 0.044(2) 0.0334(19) 0.0301(19) 0.0087(15) -0.0021(16) -0.0170(17)
C39 0.0352(18) 0.0190(16) 0.0337(19) 0.0037(14) -0.0117(15) -0.0039(14)
C40 0.0250(17) 0.0323(19) 0.043(2) 0.0098(16) -0.0141(15) -0.0028(14)
K41 0.0170(3) 0.0154(3) 0.0196(3) 0.0024(2) -0.0025(2) -0.0025(2)
C41 0.0270(17) 0.0285(17) 0.0206(16) 0.0082(13) -0.0024(13) -0.0117(14)
C42 0.0206(15) 0.0240(16) 0.0289(17) 0.0135(13) -0.0092(13) -0.0080(13)
O42 0.0192(10) 0.0175(10) 0.0245(11) 0.0054(9) -0.0020(9) 0.0008(8)
C43 0.0234(16) 0.0168(16) 0.0398(19) 0.0031(14) 0.0029(14) 0.0005(13)
C44 0.0222(16) 0.0168(16) 0.042(2) -0.0040(14) 0.0056(14) -0.0039(13)
O44 0.0231(11) 0.0196(11) 0.0252(11) -0.0012(9) 0.0017(9) -0.0038(9)
C45 0.0222(16) 0.0300(18) 0.0226(16) -0.0054(14) 0.0015(13) -0.0010(13)
C46 0.0211(16) 0.0336(18) 0.0210(16) 0.0008(14) 0.0038(13) -0.0016(14)
O46 0.0191(10) 0.0242(11) 0.0218(11) 0.0018(9) 0.0036(8) -0.0048(9)
C47 0.0265(16) 0.0290(17) 0.0219(16) 0.0098(13) -0.0041(13) -0.0138(14)
C48 0.0290(17) 0.0217(16) 0.0303(18) 0.0130(14) -0.0082(14) -0.0096(14)
O48 0.0228(11) 0.0171(10) 0.0253(11) 0.0027(9) -0.0035(9) -0.0030(9)
C49 0.0313(18) 0.0141(15) 0.045(2) 0.0013(14) 0.0011(15) -0.0044(13)
C50 0.0297(17) 0.0217(16) 0.0351(19) -0.0043(14) 0.0010(14) -0.0088(14)
O50 0.0259(11) 0.0230(11) 0.0231(11) -0.0009(9) -0.0038(9) -0.0088(9)
C51 0.0284(17) 0.0310(18) 0.0209(16) -0.0053(14) -0.0026(13) -0.0026(14)
C52 0.0237(16) 0.0343(18) 0.0201(16) -0.0004(14) 0.0027(13) -0.0051(14)
O52 0.0205(11) 0.0213(11) 0.0229(11) 0.0030(9) -0.0008(9) -0.0049(9)
C53 0.0188(15) 0.0385(19) 0.0233(17) 0.0004(14) -0.0058(13) -0.0032(14)
C54 0.0226(16) 0.0364(19) 0.0175(15) 0.0036(14) -0.0012(13) 0.0001(14)
O54 0.0186(10) 0.0268(12) 0.0230(11) 0.0017(9) -0.0006(9) 0.0011(9)
C55 0.0280(17) 0.0240(16) 0.0196(16) 0.0046(13) 0.0028(13) -0.0004(13)
C56 0.0198(15) 0.0268(17) 0.0226(16) -0.0005(13) -0.0016(13) -0.0008(13)
O56 0.0187(10) 0.0262(11) 0.0248(11) -0.0055(9) -0.0035(9) -0.0019(9)
C57 0.0214(15) 0.0168(15) 0.0272(17) 0.0035(13) -0.0069(13) -0.0050(12)
C58 0.0231(16) 0.0139(14) 0.0283(17) 0.0002(12) -0.0047(13) -0.0017(12)
O58 0.0196(10) 0.0167(10) 0.0236(11) 0.0009(8) -0.0032(8) -0.0032(8)
C59 0.0188(15) 0.0278(17) 0.0222(16) 0.0025(13) -0.0047(12) -0.0049(13)
C60 0.0265(16) 0.0266(17) 0.0144(15) 0.0004(12) -0.0029(12) -0.0035(13)
O60 0.0286(11) 0.0165(10) 0.0183(10) 0.0025(8) -0.0020(9) -0.0017(9)
C61 0.0254(16) 0.0193(16) 0.0234(16) 0.0055(13) 0.0019(13) -0.0026(13)
C62 0.0187(15) 0.0224(16) 0.0298(17) 0.0043(13) 0.0030(13) -0.0038(13)
O62 0.0169(10) 0.0222(11) 0.0237(11) -0.0015(9) 0.0012(8) -0.0059(8)
C63 0.0180(15) 0.0225(16) 0.0261(16) -0.0025(13) -0.0028(12) -0.0055(12)
C64 0.0198(15) 0.0231(16) 0.0284(17) -0.0046(13) -0.0022(13) -0.0041(13)
O64 0.0155(10) 0.0277(11) 0.0241(11) 0.0010(9) -0.0031(8) -0.0039(9)
K65 0.0193(3) 0.0190(3) 0.0171(3) -0.0012(3) -0.0016(2) -0.0031(3)
C65 0.0236(16) 0.0201(16) 0.0349(18) 0.0038(14) -0.0013(14) -0.0090(13)
C66 0.0215(16) 0.0247(17) 0.0349(19) -0.0032(14) -0.0020(14) -0.0110(13)
O66 0.0174(10) 0.0264(11) 0.0226(11) 0.0012(9) -0.0049(8) -0.0051(9)
C67 0.0216(16) 0.0295(18) 0.0262(17) -0.0087(14) -0.0059(13) 0.0003(13)
C68 0.0244(17) 0.0358(19) 0.0212(16) -0.0082(14) 0.0014(13) -0.0009(14)
O68 0.0213(11) 0.0317(12) 0.0186(11) 0.0028(9) -0.0055(9) -0.0050(9)
C69 0.0259(17) 0.042(2) 0.0222(17) 0.0101(15) -0.0115(13) -0.0087(15)
C70 0.0253(17) 0.0319(19) 0.0362(19) 0.0189(15) -0.0122(15) -0.0092(14)
O70 0.0245(11) 0.0224(11) 0.0354(13) 0.0041(10) -0.0065(10) -0.0043(9)
C71 0.0303(19) 0.0212(17) 0.059(2) 0.0028(16) -0.0187(17) -0.0033(14)
C72 0.0223(17) 0.0215(17) 0.064(3) -0.0105(17) -0.0099(17) 0.0025(14)
O72 0.0248(12) 0.0237(12) 0.0361(13) -0.0078(10) 0.0029(10) -0.0017(9)
C73 0.0318(19) 0.036(2) 0.048(2) -0.0228(17) 0.0143(17) -0.0087(16)
C74 0.040(2) 0.045(2) 0.0251(18) -0.0152(16) 0.0062(15) -0.0204(17)
O74 0.0281(12) 0.0354(13) 0.0221(11) -0.0048(10) 0.0048(9) -0.0149(10)
C75 0.0329(19) 0.050(2) 0.0251(18) -0.0012(16) 0.0079(14) -0.0220(17)
C76 0.0324(18) 0.0363(19) 0.0227(17) 0.0085(14) 0.0012(14) -0.0141(15)
O76 0.0262(11) 0.0229(11) 0.0233(11) 0.0031(9) -0.0029(9) -0.0083(9)

loop_
_atom_type_symbol
_atom_type_description
_atom_type_scat_dispersion_real
_atom_type_scat_dispersion_imag
_atom_type_scat_source
C C 0.0033 0.0016 'International Tables Vol C Tables 4.2.6.8 and 6.1.1.4'
H H 0.0000 0.0000 'International Tables Vol C Tables 4.2.6.8 and 6.1.1.4'
O O 0.0106 0.0060 'International Tables Vol C Tables 4.2.6.8 and 6.1.1.4'
Si Si 0.0817 0.0704 'International Tables Vol C Tables 4.2.6.8 and 6.1.1.4'
K K 0.2009 0.2494 'International Tables Vol C Tables 4.2.6.8 and 6.1.1.4'
Mn Mn 0.3368 0.7283 'International Tables Vol C Tables 4.2.6.8 and 6.1.1.4'

loop_
_geom_angle_atom_site_label_1
_geom_angle_atom_site_label_2
_geom_angle_atom_site_label_3
_geom_angle
_geom_angle_site_symmetry_1
_geom_angle_site_symmetry_3
C11 Mn1 C1 176.44(13) . .
C1B Mn1B C11 152.9(3) . .
C11 Mn1B Si1B 150.1(2) . .
C1B Mn1B Si11 152.4(3) . .
Si1B Mn1B Si11 158.06(14) . .
C21 Mn2 C31 177.87(11) . .
Si2 C1 Si3 113.1(2) . .
Si2 C1 Si1 113.6(2) . .
Si3 C1 Si1 111.9(2) . .
Si2 C1 Mn1 106.9(2) . .
Si3 C1 Mn1 105.0(2) . .
Si1 C1 Mn1 105.6(2) . .
C1 Si1 C2 114.8(2) . .
C1 Si1 C3 114.1(3) . .
C2 Si1 C3 102.8(3) . .
C1 Si1 C4 113.9(2) . .
C2 Si1 C4 107.8(3) . .
C3 Si1 C4 102.0(2) . .
C1 Si2 C6 115.0(5) . .
C1 Si2 C5 114.67(19) . .
C6 Si2 C5 102.9(4) . .
C1 Si2 C7 113.5(3) . .
C6 Si2 C7 105.8(6) . .
C5 Si2 C7 103.6(3) . .
C1 Si3 C10 114.5(3) . .
C1 Si3 C8 114.0(2) . .
C10 Si3 C8 104.2(4) . .
C1 Si3 C9 115.1(2) . .
C10 Si3 C9 102.8(5) . .
C8 Si3 C9 105.0(3) . .
Si2B C1B Si3B 113.5(5) . .
Si2B C1B Si1B 113.0(5) . .
Si3B C1B Si1B 111.0(5) . .
Si2B C1B Mn1B 101.0(5) . .
Si3B C1B Mn1B 119.7(7) . .
Si1B C1B Mn1B 97.5(5) . .
C10B Si1B C1B 114.7(12) . .
C10B Si1B C3B 105.1(13) . .
C1B Si1B C3B 114.6(6) . .
C10B Si1B C4B 108.0(11) . .
C1B Si1B C4B 104.0(7) . .
C3B Si1B C4B 110.3(7) . .
C10B Si1B Mn1B 105.3(13) . .
C3B Si1B Mn1B 148.8(4) . .
C1B Si2B C6B 115.5(15) . .
C1B Si2B C2B 114.9(6) . .
C6B Si2B C2B 102.4(13) . .
C1B Si2B C7B 115.0(10) . .
C6B Si2B C7B 104.5(16) . .
C2B Si2B C7B 103.0(10) . .
C1B Si3B C8B 114.2(7) . .
C1B Si3B C5B 114.7(6) . .
C8B Si3B C5B 103.7(8) . .
C1B Si3B C9B 114.2(10) . .
C8B Si3B C9B 106.2(9) . .
C5B Si3B C9B 102.6(8) . .
Si1 C2 H2A 109.5 . .
Si1 C2 H2B 109.5 . .
H2A C2 H2B 109.5 . .
Si1 C2 H2C 109.5 . .
H2A C2 H2C 109.5 . .
H2B C2 H2C 109.5 . .
Si2B C2B H2B1 109.5 . .
Si2B C2B H2B2 109.5 . .
H2B1 C2B H2B2 109.5 . .
Si2B C2B H2B3 109.5 . .
H2B1 C2B H2B3 109.5 . .
H2B2 C2B H2B3 109.5 . .
Si1 C3 H3A 109.5 . .
Si1 C3 H3B 109.5 . .
H3A C3 H3B 109.5 . .
Si1 C3 H3C 109.5 . .
H3A C3 H3C 109.5 . .
H3B C3 H3C 109.5 . .
Si1B C3B H3B1 109.5 . .
Si1B C3B H3B2 109.5 . .
H3B1 C3B H3B2 109.5 . .
Si1B C3B H3B3 109.5 . .
H3B1 C3B H3B3 109.5 . .
H3B2 C3B H3B3 109.5 . .
Si1 C4 H4A 109.5 . .
Si1 C4 H4B 109.5 . .
H4A C4 H4B 109.5 . .
Si1 C4 H4C 109.5 . .
H4A C4 H4C 109.5 . .
H4B C4 H4C 109.5 . .
Si1B C4B H4B1 109.5 . .
Si1B C4B H4B2 109.5 . .
H4B1 C4B H4B2 109.5 . .
Si1B C4B H4B3 109.5 . .
H4B1 C4B H4B3 109.5 . .
H4B2 C4B H4B3 109.5 . .
Si2 C5 H5A 109.5 . .
Si2 C5 H5B 109.5 . .
H5A C5 H5B 109.5 . .
Si2 C5 H5C 109.5 . .
H5A C5 H5C 109.5 . .
H5B C5 H5C 109.5 . .
Si3B C5B H5B1 109.5 . .
Si3B C5B H5B2 109.5 . .
H5B1 C5B H5B2 109.5 . .
Si3B C5B H5B3 109.5 . .
H5B1 C5B H5B3 109.5 . .
H5B2 C5B H5B3 109.5 . .
Si2 C6 H6A 109.5 . .
Si2 C6 H6B 109.5 . .
H6A C6 H6B 109.5 . .
Si2 C6 H6C 109.5 . .
H6A C6 H6C 109.5 . .
H6B C6 H6C 109.5 . .
Si2 C7 H7A 109.5 . .
Si2 C7 H7B 109.5 . .
H7A C7 H7B 109.5 . .
Si2 C7 H7C 109.5 . .
H7A C7 H7C 109.5 . .
H7B C7 H7C 109.5 . .
Si2B C6B H6B1 109.5 . .
Si2B C6B H6B2 109.5 . .
H6B1 C6B H6B2 109.5 . .
Si2B C6B H6B3 109.5 . .
H6B1 C6B H6B3 109.5 . .
H6B2 C6B H6B3 109.5 . .
Si2B C7B H7B1 109.5 . .
Si2B C7B H7B2 109.5 . .
H7B1 C7B H7B2 109.5 . .
Si2B C7B H7B3 109.5 . .
H7B1 C7B H7B3 109.5 . .
H7B2 C7B H7B3 109.5 . .
Si3 C8 H8A 109.5 . .
Si3 C8 H8B 109.5 . .
H8A C8 H8B 109.5 . .
Si3 C8 H8C 109.5 . .
H8A C8 H8C 109.5 . .
H8B C8 H8C 109.5 . .
Si3 C9 H9A 109.5 . .
Si3 C9 H9B 109.5 . .
H9A C9 H9B 109.5 . .
Si3 C9 H9C 109.5 . .
H9A C9 H9C 109.5 . .
H9B C9 H9C 109.5 . .
Si3B C8B H8B1 109.5 . .
Si3B C8B H8B2 109.5 . .
H8B1 C8B H8B2 109.5 . .
Si3B C8B H8B3 109.5 . .
H8B1 C8B H8B3 109.5 . .
H8B2 C8B H8B3 109.5 . .
Si3B C9B H9B1 109.5 . .
Si3B C9B H9B2 109.5 . .
H9B1 C9B H9B2 109.5 . .
Si3B C9B H9B3 109.5 . .
H9B1 C9B H9B3 109.5 . .
H9B2 C9B H9B3 109.5 . .
Si3 C10 H10A 109.5 . .
Si3 C10 H10B 109.5 . .
H10A C10 H10B 109.5 . .
Si3 C10 H10C 109.5 . .
H10A C10 H10C 109.5 . .
H10B C10 H10C 109.5 . .
Si1B C10B H10D 109.5 . .
Si1B C10B H10E 109.5 . .
H10D C10B H10E 109.5 . .
Si1B C10B H10F 109.5 . .
H10D C10B H10F 109.5 . .
H10E C10B H10F 109.5 . .
Si13 C11 Si11 111.91(14) . .
Si13 C11 Si12 113.19(14) . .
Si11 C11 Si12 113.10(15) . .
Si13 C11 Mn1 107.96(13) . .
Si11 C11 Mn1 105.17(13) . .
Si12 C11 Mn1 104.78(13) . .
Si13 C11 Mn1B 101.99(18) . .
Si11 C11 Mn1B 96.91(17) . .
Si12 C11 Mn1B 118.30(16) . .
C11 Si11 C13 114.75(14) . .
C11 Si11 C12 114.80(14) . .
C13 Si11 C12 103.72(15) . .
C11 Si11 C14 114.08(13) . .
C13 Si11 C14 104.89(15) . .
C12 Si11 C14 103.25(14) . .
Si11 C12 H12A 109.5 . .
Si11 C12 H12B 109.5 . .
H12A C12 H12B 109.5 . .
Si11 C12 H12C 109.5 . .
H12A C12 H12C 109.5 . .
H12B C12 H12C 109.5 . .
C11 Si12 C16 113.85(15) . .
C11 Si12 C15 114.57(14) . .
C16 Si12 C15 104.16(16) . .
C11 Si12 C17 113.93(14) . .
C16 Si12 C17 104.13(17) . .
C15 Si12 C17 105.06(16) . .
Si11 C13 H13A 109.5 . .
Si11 C13 H13B 109.5 . .
H13A C13 H13B 109.5 . .
Si11 C13 H13C 109.5 . .
H13A C13 H13C 109.5 . .
H13B C13 H13C 109.5 . .
C11 Si13 C19 114.05(13) . .
C11 Si13 C20 114.64(13) . .
C19 Si13 C20 103.60(14) . .
C11 Si13 C18 114.71(14) . .
C19 Si13 C18 105.10(14) . .
C20 Si13 C18 103.43(14) . .
Si11 C14 H14A 109.5 . .
Si11 C14 H14B 109.5 . .
H14A C14 H14B 109.5 . .
Si11 C14 H14C 109.5 . .
H14A C14 H14C 109.5 . .
H14B C14 H14C 109.5 . .
Si12 C15 H15A 109.5 . .
Si12 C15 H15B 109.5 . .
H15A C15 H15B 109.5 . .
Si12 C15 H15C 109.5 . .
H15A C15 H15C 109.5 . .
H15B C15 H15C 109.5 . .
Si12 C16 H16A 109.5 . .
Si12 C16 H16B 109.5 . .
H16A C16 H16B 109.5 . .
Si12 C16 H16C 109.5 . .
H16A C16 H16C 109.5 . .
H16B C16 H16C 109.5 . .
Si12 C17 H17A 109.5 . .
Si12 C17 H17B 109.5 . .
H17A C17 H17B 109.5 . .
Si12 C17 H17C 109.5 . .
H17A C17 H17C 109.5 . .
H17B C17 H17C 109.5 . .
Si13 C18 H18A 109.5 . .
Si13 C18 H18B 109.5 . .
H18A C18 H18B 109.5 . .
Si13 C18 H18C 109.5 . .
H18A C18 H18C 109.5 . .
H18B C18 H18C 109.5 . .
Si13 C19 H19A 109.5 . .
Si13 C19 H19B 109.5 . .
H19A C19 H19B 109.5 . .
Si13 C19 H19C 109.5 . .
H19A C19 H19C 109.5 . .
H19B C19 H19C 109.5 . .
Si13 C20 H20A 109.5 . .
Si13 C20 H20B 109.5 . .
H20A C20 H20B 109.5 . .
Si13 C20 H20C 109.5 . .
H20A C20 H20C 109.5 . .
H20B C20 H20C 109.5 . .
Si22 C21 Si21 113.01(14) . .
Si22 C21 Si23 113.37(14) . .
Si21 C21 Si23 111.59(14) . .
Si22 C21 Mn2 102.62(12) . .
Si21 C21 Mn2 108.15(13) . .
Si23 C21 Mn2 107.42(12) . .
C21 Si21 C24 114.46(13) . .
C21 Si21 C22 114.73(13) . .
C24 Si21 C22 103.83(15) . .
C21 Si21 C23 113.41(14) . .
C24 Si21 C23 105.26(16) . .
C22 Si21 C23 103.98(14) . .
Si21 C22 H22A 109.5 . .
Si21 C22 H22B 109.5 . .
H22A C22 H22B 109.5 . .
Si21 C22 H22C 109.5 . .
H22A C22 H22C 109.5 . .
H22B C22 H22C 109.5 . .
C21 Si22 C26 114.76(15) . .
C21 Si22 C25 114.61(14) . .
C26 Si22 C25 104.11(16) . .
C21 Si22 C27 114.27(13) . .
C26 Si22 C27 104.61(15) . .
C25 Si22 C27 103.12(16) . .
Si21 C23 H23A 109.5 . .
Si21 C23 H23B 109.5 . .
H23A C23 H23B 109.5 . .
Si21 C23 H23C 109.5 . .
H23A C23 H23C 109.5 . .
H23B C23 H23C 109.5 . .
C21 Si23 C30 115.39(14) . .
C21 Si23 C28 113.78(13) . .
C30 Si23 C28 104.08(15) . .
C21 Si23 C29 114.63(13) . .
C30 Si23 C29 103.66(14) . .
C28 Si23 C29 103.91(14) . .
Si21 C24 H24A 109.5 . .
Si21 C24 H24B 109.5 . .
H24A C24 H24B 109.5 . .
Si21 C24 H24C 109.5 . .
H24A C24 H24C 109.5 . .
H24B C24 H24C 109.5 . .
Si22 C25 H25A 109.5 . .
Si22 C25 H25B 109.5 . .
H25A C25 H25B 109.5 . .
Si22 C25 H25C 109.5 . .
H25A C25 H25C 109.5 . .
H25B C25 H25C 109.5 . .
Si22 C26 H26A 109.5 . .
Si22 C26 H26B 109.5 . .
H26A C26 H26B 109.5 . .
Si22 C26 H26C 109.5 . .
H26A C26 H26C 109.5 . .
H26B C26 H26C 109.5 . .
Si22 C27 H27A 109.5 . .
Si22 C27 H27B 109.5 . .
H27A C27 H27B 109.5 . .
Si22 C27 H27C 109.5 . .
H27A C27 H27C 109.5 . .
H27B C27 H27C 109.5 . .
Si23 C28 H28A 109.5 . .
Si23 C28 H28B 109.5 . .
H28A C28 H28B 109.5 . .
Si23 C28 H28C 109.5 . .
H28A C28 H28C 109.5 . .
H28B C28 H28C 109.5 . .
Si23 C29 H29A 109.5 . .
Si23 C29 H29B 109.5 . .
H29A C29 H29B 109.5 . .
Si23 C29 H29C 109.5 . .
H29A C29 H29C 109.5 . .
H29B C29 H29C 109.5 . .
Si23 C30 H30A 109.5 . .
Si23 C30 H30B 109.5 . .
H30A C30 H30B 109.5 . .
Si23 C30 H30C 109.5 . .
H30A C30 H30C 109.5 . .
H30B C30 H30C 109.5 . .
Si31 C31 Si32 112.82(14) . .
Si31 C31 Si33 112.93(14) . .
Si32 C31 Si33 113.49(14) . .
Si31 C31 Mn2 108.71(12) . .
Si32 C31 Mn2 103.80(13) . .
Si33 C31 Mn2 104.15(12) . .
C31 Si31 C32 115.46(13) . .
C31 Si31 C34 113.72(13) . .
C32 Si31 C34 103.79(13) . .
C31 Si31 C33 113.68(13) . .
C32 Si31 C33 104.21(15) . .
C34 Si31 C33 104.77(15) . .
Si31 C32 H32A 109.5 . .
Si31 C32 H32B 109.5 . .
H32A C32 H32B 109.5 . .
Si31 C32 H32C 109.5 . .
H32A C32 H32C 109.5 . .
H32B C32 H32C 109.5 . .
C31 Si32 C35 114.30(13) . .
C31 Si32 C37 114.05(14) . .
C35 Si32 C37 103.12(14) . .
C31 Si32 C36 113.94(13) . .
C35 Si32 C36 105.19(14) . .
C37 Si32 C36 105.12(14) . .
Si31 C33 H33A 109.5 . .
Si31 C33 H33B 109.5 . .
H33A C33 H33B 109.5 . .
Si31 C33 H33C 109.5 . .
H33A C33 H33C 109.5 . .
H33B C33 H33C 109.5 . .
C31 Si33 C38 114.38(14) . .
C31 Si33 C39 113.91(13) . .
C38 Si33 C39 104.56(15) . .
C31 Si33 C40 114.13(13) . .
C38 Si33 C40 105.08(15) . .
C39 Si33 C40 103.63(15) . .
Si31 C34 H34A 109.5 . .
Si31 C34 H34B 109.5 . .
H34A C34 H34B 109.5 . .
Si31 C34 H34C 109.5 . .
H34A C34 H34C 109.5 . .
H34B C34 H34C 109.5 . .
Si32 C35 H35A 109.5 . .
Si32 C35 H35B 109.5 . .
H35A C35 H35B 109.5 . .
Si32 C35 H35C 109.5 . .
H35A C35 H35C 109.5 . .
H35B C35 H35C 109.5 . .
Si32 C36 H36A 109.5 . .
Si32 C36 H36B 109.5 . .
H36A C36 H36B 109.5 . .
Si32 C36 H36C 109.5 . .
H36A C36 H36C 109.5 . .
H36B C36 H36C 109.5 . .
Si32 C37 H37A 109.5 . .
Si32 C37 H37B 109.5 . .
H37A C37 H37B 109.5 . .
Si32 C37 H37C 109.5 . .
H37A C37 H37C 109.5 . .
H37B C37 H37C 109.5 . .
Si33 C38 H38A 109.5 . .
Si33 C38 H38B 109.5 . .
H38A C38 H38B 109.5 . .
Si33 C38 H38C 109.5 . .
H38A C38 H38C 109.5 . .
H38B C38 H38C 109.5 . .
Si33 C39 H39A 109.5 . .
Si33 C39 H39B 109.5 . .
H39A C39 H39B 109.5 . .
Si33 C39 H39C 109.5 . .
H39A C39 H39C 109.5 . .
H39B C39 H39C 109.5 . .
Si33 C40 H40A 109.5 . .
Si33 C40 H40B 109.5 . .
H40A C40 H40B 109.5 . .
Si33 C40 H40C 109.5 . .
H40A C40 H40C 109.5 . .
H40B C40 H40C 109.5 . .
O64 K41 O54 60.23(6) . .
O64 K41 O46 94.93(6) . .
O54 K41 O46 79.99(6) . .
O64 K41 O42 77.67(6) . .
O54 K41 O42 136.12(6) . .
O46 K41 O42 117.75(6) . .
O64 K41 O50 122.55(6) . .
O54 K41 O50 79.38(6) . .
O46 K41 O50 117.65(6) . .
O42 K41 O50 117.77(6) . .
O64 K41 O52 104.60(6) . .
O54 K41 O52 117.47(6) . .
O46 K41 O52 158.49(6) . .
O42 K41 O52 59.48(6) . .
O50 K41 O52 58.49(6) . .
O64 K41 O44 82.52(6) . .
O54 K41 O44 121.83(6) . .
O46 K41 O44 59.14(6) . .
O42 K41 O44 58.61(6) . .
O50 K41 O44 154.44(6) . .
O52 K41 O44 114.01(6) . .
O64 K41 O48 130.07(6) . .
O54 K41 O48 73.01(6) . .
O46 K41 O48 58.78(6) . .
O42 K41 O48 150.88(6) . .
O50 K41 O48 58.98(6) . .
O52 K41 O48 112.01(6) . .
O44 K41 O48 110.50(6) . .
O64 K41 C54 43.62(7) . .
O54 K41 C54 24.04(6) . .
O46 K41 C54 69.52(6) . .
O42 K41 C54 120.67(7) . .
O50 K41 C54 103.40(7) . .
O52 K41 C54 131.47(7) . .
O44 K41 C54 98.75(7) . .
O48 K41 C54 86.45(7) . .
O52 C41 C42 107.9(2) . .
O52 C41 H41A 110.1 . .
C42 C41 H41A 110.1 . .
O52 C41 H41B 110.1 . .
C42 C41 H41B 110.1 . .
H41A C41 H41B 108.4 . .
O42 C42 C41 108.9(2) . .
O42 C42 H42A 109.9 . .
C41 C42 H42A 109.9 . .
O42 C42 H42B 109.9 . .
C41 C42 H42B 109.9 . .
H42A C42 H42B 108.3 . .
C42 O42 C43 111.8(2) . .
C42 O42 K41 117.88(16) . .
C43 O42 K41 119.39(16) . .
O42 C43 C44 108.6(2) . .
O42 C43 H43A 110.0 . .
C44 C43 H43A 110.0 . .
O42 C43 H43B 110.0 . .
C44 C43 H43B 110.0 . .
H43A C43 H43B 108.4 . .
O44 C44 C43 108.8(2) . .
O44 C44 H44A 109.9 . .
C43 C44 H44A 109.9 . .
O44 C44 H44B 109.9 . .
C43 C44 H44B 109.9 . .
H44A C44 H44B 108.3 . .
C45 O44 C44 111.8(2) . .
C45 O44 K41 106.95(15) . .
C44 O44 K41 112.50(16) . .
O44 C45 C46 108.9(2) . .
O44 C45 H45A 109.9 . .
C46 C45 H45A 109.9 . .
O44 C45 H45B 109.9 . .
C46 C45 H45B 109.9 . .
H45A C45 H45B 108.3 . .
O46 C46 C45 108.7(2) . .
O46 C46 H46A 109.9 . .
C45 C46 H46A 109.9 . .
O46 C46 H46B 109.9 . .
C45 C46 H46B 109.9 . .
H46A C46 H46B 108.3 . .
C46 O46 C47 111.8(2) . .
C46 O46 K41 119.63(16) . .
C47 O46 K41 120.90(16) . .
O46 C47 C48 108.7(2) . .
O46 C47 H47A 110.0 . .
C48 C47 H47A 110.0 . .
O46 C47 H47B 110.0 . .
C48 C47 H47B 110.0 . .
H47A C47 H47B 108.3 . .
O48 C48 C47 109.4(2) . .
O48 C48 H48A 109.8 . .
C47 C48 H48A 109.8 . .
O48 C48 H48B 109.8 . .
C47 C48 H48B 109.8 . .
H48A C48 H48B 108.2 . .
C49 O48 C48 110.7(2) . .
C49 O48 K41 111.69(16) . .
C48 O48 K41 108.16(15) . .
O48 C49 C50 109.8(2) . .
O48 C49 H49A 109.7 . .
C50 C49 H49A 109.7 . .
O48 C49 H49B 109.7 . .
C50 C49 H49B 109.7 . .
H49A C49 H49B 108.2 . .
O50 C50 C49 108.8(2) . .
O50 C50 H50A 109.9 . .
C49 C50 H50A 109.9 . .
O50 C50 H50B 109.9 . .
C49 C50 H50B 109.9 . .
H50A C50 H50B 108.3 . .
C50 O50 C51 112.5(2) . .
C50 O50 K41 118.22(16) . .
C51 O50 K41 118.78(16) . .
O50 C51 C52 108.5(2) . .
O50 C51 H51A 110.0 . .
C52 C51 H51A 110.0 . .
O50 C51 H51B 110.0 . .
C52 C51 H51B 110.0 . .
H51A C51 H51B 108.4 . .
O52 C52 C51 108.1(2) . .
O52 C52 H52A 110.1 . .
C51 C52 H52A 110.1 . .
O52 C52 H52B 110.1 . .
C51 C52 H52B 110.1 . .
H52A C52 H52B 108.4 . .
C52 O52 C41 112.4(2) . .
C52 O52 K41 108.36(16) . .
C41 O52 K41 109.43(16) . .
O64 C53 C54 108.8(2) . .
O64 C53 H53A 109.9 . .
C54 C53 H53A 109.9 . .
O64 C53 H53B 109.9 . .
C54 C53 H53B 109.9 . .
H53A C53 H53B 108.3 . .
O54 C54 C53 113.0(2) . .
O54 C54 K41 52.46(12) . .
C53 C54 K41 86.58(16) . .
O54 C54 H54A 109.0 . .
C53 C54 H54A 109.0 . .
K41 C54 H54A 76.9 . .
O54 C54 H54B 109.0 . .
C53 C54 H54B 109.0 . .
K41 C54 H54B 160.4 . .
H54A C54 H54B 107.8 . .
C54 O54 C55 116.1(2) . .
C54 O54 K41 103.50(16) . .
C55 O54 K41 115.35(16) . .
O54 C55 C56 112.4(2) . .
O54 C55 H55A 109.1 . .
C56 C55 H55A 109.1 . .
O54 C55 H55B 109.1 . .
C56 C55 H55B 109.1 . .
H55A C55 H55B 107.9 . .
O56 C56 C55 109.4(2) . .
O56 C56 H56A 109.8 . .
C55 C56 H56A 109.8 . .
O56 C56 H56B 109.8 . .
C55 C56 H56B 109.8 . .
H56A C56 H56B 108.2 . .
C56 O56 C57 112.8(2) . .
C56 O56 K65 123.80(16) . .
C57 O56 K65 114.60(15) . .
O56 C57 C58 108.2(2) . .
O56 C57 H57A 110.1 . .
C58 C57 H57A 110.1 . .
O56 C57 H57B 110.1 . .
C58 C57 H57B 110.1 . .
H57A C57 H57B 108.4 . .
O58 C58 C57 112.8(2) . .
O58 C58 H58A 109.0 . .
C57 C58 H58A 109.0 . .
O58 C58 H58B 109.0 . .
C57 C58 H58B 109.0 . .
H58A C58 H58B 107.8 . .
C59 O58 C58 113.6(2) . .
C59 O58 K65 124.14(16) . .
C58 O58 K65 112.16(15) . .
O58 C59 C60 108.0(2) . .
O58 C59 H59A 110.1 . .
C60 C59 H59A 110.1 . .
O58 C59 H59B 110.1 . .
C60 C59 H59B 110.1 . .
H59A C59 H59B 108.4 . .
O60 C60 C59 108.8(2) . .
O60 C60 H60A 109.9 . .
C59 C60 H60A 109.9 . .
O60 C60 H60B 109.9 . .
C59 C60 H60B 109.9 . .
H60A C60 H60B 108.3 . .
C60 O60 C61 111.0(2) . .
C60 O60 K65 104.29(15) . .
C61 O60 K65 118.32(16) . .
O60 C61 C62 109.3(2) . .
O60 C61 H61A 109.8 . .
C62 C61 H61A 109.8 . .
O60 C61 H61B 109.8 . .
C62 C61 H61B 109.8 . .
H61A C61 H61B 108.3 . .
O62 C62 C61 109.7(2) . .
O62 C62 H62A 109.7 . .
C61 C62 H62A 109.7 . .
O62 C62 H62B 109.7 . .
C61 C62 H62B 109.7 . .
H62A C62 H62B 108.2 . .
C63 O62 C62 110.3(2) . .
O62 C63 C64 109.9(2) . .
O62 C63 H63A 109.7 . .
C64 C63 H63A 109.7 . .
O62 C63 H63B 109.7 . .
C64 C63 H63B 109.7 . .
H63A C63 H63B 108.2 . .
O64 C64 C63 115.4(2) . .
O64 C64 H64A 108.4 . .
C63 C64 H64A 108.4 . .
O64 C64 H64B 108.4 . .
C63 C64 H64B 108.4 . .
H64A C64 H64B 107.5 . .
C53 O64 C64 113.6(2) . .
C53 O64 K41 120.66(16) . .
C64 O64 K41 125.23(16) . .
O58 K65 O68 123.98(6) . .
O58 K65 O74 73.58(6) . .
O68 K65 O74 161.63(6) . .
O58 K65 O72 73.69(6) . .
O68 K65 O72 116.01(6) . .
O74 K65 O72 60.43(6) . .
O58 K65 O70 106.18(6) . .
O68 K65 O70 58.78(6) . .
O74 K65 O70 114.21(6) . .
O72 K65 O70 57.26(6) . .
O58 K65 O60 57.44(5) . .
O68 K65 O60 114.32(6) . .
O74 K65 O60 78.68(6) . .
O72 K65 O60 123.39(6) . .
O70 K65 O60 156.93(6) . .
O58 K65 O76 125.93(6) . .
O68 K65 O76 108.54(6) . .
O74 K65 O76 56.29(6) . .
O72 K65 O76 95.67(6) . .
O70 K65 O76 111.48(6) . .
O60 K65 O76 91.58(5) . .
O58 K65 O66 155.30(6) . .
O68 K65 O66 57.33(5) . .
O74 K65 O66 109.60(6) . .
O72 K65 O66 129.93(6) . .
O70 K65 O66 94.92(6) . .
O60 K65 O66 98.50(5) . .
O76 K65 O66 53.49(5) . .
O58 K65 O56 56.12(5) . .
O68 K65 O56 67.94(5) . .
O74 K65 O56 128.87(6) . .
O72 K65 O56 94.50(6) . .
O70 K65 O56 75.45(5) . .
O60 K65 O56 81.59(5) . .
O76 K65 O56 169.73(6) . .
O66 K65 O56 119.73(5) . .
O76 C65 C66 108.4(2) . .
O76 C65 H65A 110.0 . .
C66 C65 H65A 110.0 . .
O76 C65 H65B 110.0 . .
C66 C65 H65B 110.0 . .
H65A C65 H65B 108.4 . .
O66 C66 C65 109.0(2) . .
O66 C66 H66A 109.9 . .
C65 C66 H66A 109.9 . .
O66 C66 H66B 109.9 . .
C65 C66 H66B 109.9 . .
H66A C66 H66B 108.3 . .
C66 O66 C67 111.9(2) . .
C66 O66 K65 118.18(16) . .
C67 O66 K65 113.82(16) . .
O66 C67 C68 107.3(2) . .
O66 C67 H67A 110.3 . .
C68 C67 H67A 110.3 . .
O66 C67 H67B 110.3 . .
C68 C67 H67B 110.3 . .
H67A C67 H67B 108.5 . .
O68 C68 C67 112.8(2) . .
O68 C68 H68A 109.0 . .
C67 C68 H68A 109.0 . .
O68 C68 H68B 109.0 . .
C67 C68 H68B 109.0 . .
H68A C68 H68B 107.8 . .
C68 O68 C69 112.8(2) . .
C68 O68 K65 116.28(16) . .
C69 O68 K65 118.64(17) . .
O68 C69 C70 109.4(2) . .
O68 C69 H69A 109.8 . .
C70 C69 H69A 109.8 . .
O68 C69 H69B 109.8 . .
C70 C69 H69B 109.8 . .
H69A C69 H69B 108.2 . .
O70 C70 C69 108.8(2) . .
O70 C70 H70A 109.9 . .
C69 C70 H70A 109.9 . .
O70 C70 H70B 109.9 . .
C69 C70 H70B 109.9 . .
H70A C70 H70B 108.3 . .
C71 O70 C70 112.0(2) . .
C71 O70 K65 111.61(17) . .
C70 O70 K65 107.26(16) . .
O70 C71 C72 109.2(3) . .
O70 C71 H71A 109.8 . .
C72 C71 H71A 109.8 . .
O70 C71 H71B 109.8 . .
C72 C71 H71B 109.8 . .
H71A C71 H71B 108.3 . .
O72 C72 C71 108.7(3) . .
O72 C72 H72A 110.0 . .
C71 C72 H72A 110.0 . .
O72 C72 H72B 110.0 . .
C71 C72 H72B 110.0 . .
H72A C72 H72B 108.3 . .
C72 O72 C73 112.6(2) . .
C72 O72 K65 121.09(18) . .
C73 O72 K65 117.27(18) . .
O72 C73 C74 108.6(3) . .
O72 C73 H73A 110.0 . .
C74 C73 H73A 110.0 . .
O72 C73 H73B 110.0 . .
C74 C73 H73B 110.0 . .
H73A C73 H73B 108.3 . .
O74 C74 C73 112.8(3) . .
O74 C74 H74A 109.0 . .
C73 C74 H74A 109.0 . .
O74 C74 H74B 109.0 . .
C73 C74 H74B 109.0 . .
H74A C74 H74B 107.8 . .
C74 O74 C75 113.1(2) . .
C74 O74 K65 109.75(17) . .
C75 O74 K65 123.02(17) . .
O74 C75 C76 108.1(2) . .
O74 C75 H75A 110.1 . .
C76 C75 H75A 110.1 . .
O74 C75 H75B 110.1 . .
C76 C75 H75B 110.1 . .
H75A C75 H75B 108.4 . .
O76 C76 C75 108.7(3) . .
O76 C76 H76A 109.9 . .
C75 C76 H76A 109.9 . .
O76 C76 H76B 109.9 . .
C75 C76 H76B 109.9 . .
H76A C76 H76B 108.3 . .
C65 O76 C76 111.5(2) . .
C65 O76 K65 119.34(16) . .
C76 O76 K65 110.10(16) . .

loop_
_geom_bond_atom_site_label_1
_geom_bond_atom_site_label_2
_geom_bond_distance
_geom_bond_site_symmetry_2
Mn1 C11 2.129(3) .
Mn1 C1 2.164(6) .
Mn1B C1B 2.091(17) .
Mn1B C11 2.165(5) .
Mn1B Si1B 2.974(5) .
Mn1B Si11 3.021(5) .
Mn2 C21 2.112(3) .
Mn2 C31 2.122(3) .
C1 Si2 1.854(4) .
C1 Si3 1.862(4) .
C1 Si1 1.863(4) .
Si1 C2 1.888(5) .
Si1 C3 1.904(4) .
Si1 C4 1.914(5) .
Si2 C6 1.874(5) .
Si2 C5 1.888(4) .
Si2 C7 1.896(4) .
Si3 C10 1.875(8) .
Si3 C8 1.881(4) .
Si3 C9 1.901(5) .
C1B Si2B 1.857(7) .
C1B Si3B 1.859(7) .
C1B Si1B 1.861(7) .
Si1B C10B 1.860(16) .
Si1B C3B 1.904(4) .
Si1B C4B 1.915(5) .
Si2B C6B 1.874(6) .
Si2B C2B 1.888(5) .
Si2B C7B 1.896(5) .
Si3B C8B 1.881(5) .
Si3B C5B 1.888(5) .
Si3B C9B 1.901(6) .
C2 H2A 0.9800 .
C2 H2B 0.9800 .
C2 H2C 0.9800 .
C2B H2B1 0.9800 .
C2B H2B2 0.9800 .
C2B H2B3 0.9800 .
C3 H3A 0.9800 .
C3 H3B 0.9800 .
C3 H3C 0.9800 .
C3B H3B1 0.9800 .
C3B H3B2 0.9800 .
C3B H3B3 0.9800 .
C4 H4A 0.9800 .
C4 H4B 0.9800 .
C4 H4C 0.9800 .
C4B H4B1 0.9800 .
C4B H4B2 0.9800 .
C4B H4B3 0.9800 .
C5 H5A 0.9800 .
C5 H5B 0.9800 .
C5 H5C 0.9800 .
C5B H5B1 0.9800 .
C5B H5B2 0.9800 .
C5B H5B3 0.9800 .
C6 H6A 0.9800 .
C6 H6B 0.9800 .
C6 H6C 0.9800 .
C7 H7A 0.9800 .
C7 H7B 0.9800 .
C7 H7C 0.9800 .
C6B H6B1 0.9800 .
C6B H6B2 0.9800 .
C6B H6B3 0.9800 .
C7B H7B1 0.9800 .
C7B H7B2 0.9800 .
C7B H7B3 0.9800 .
C8 H8A 0.9800 .
C8 H8B 0.9800 .
C8 H8C 0.9800 .
C9 H9A 0.9800 .
C9 H9B 0.9800 .
C9 H9C 0.9800 .
C8B H8B1 0.9800 .
C8B H8B2 0.9800 .
C8B H8B3 0.9800 .
C9B H9B1 0.9800 .
C9B H9B2 0.9800 .
C9B H9B3 0.9800 .
C10 H10A 0.9800 .
C10 H10B 0.9800 .
C10 H10C 0.9800 .
C10B H10D 0.9800 .
C10B H10E 0.9800 .
C10B H10F 0.9800 .
C11 Si13 1.857(3) .
C11 Si11 1.863(3) .
C11 Si12 1.866(3) .
Si11 C13 1.876(3) .
Si11 C12 1.885(3) .
Si11 C14 1.890(3) .
C12 H12A 0.9800 .
C12 H12B 0.9800 .
C12 H12C 0.9800 .
Si12 C16 1.881(4) .
Si12 C15 1.886(3) .
Si12 C17 1.899(3) .
C13 H13A 0.9800 .
C13 H13B 0.9800 .
C13 H13C 0.9800 .
Si13 C19 1.887(3) .
Si13 C20 1.889(3) .
Si13 C18 1.896(3) .
C14 H14A 0.9800 .
C14 H14B 0.9800 .
C14 H14C 0.9800 .
C15 H15A 0.9800 .
C15 H15B 0.9800 .
C15 H15C 0.9800 .
C16 H16A 0.9800 .
C16 H16B 0.9800 .
C16 H16C 0.9800 .
C17 H17A 0.9800 .
C17 H17B 0.9800 .
C17 H17C 0.9800 .
C18 H18A 0.9800 .
C18 H18B 0.9800 .
C18 H18C 0.9800 .
C19 H19A 0.9800 .
C19 H19B 0.9800 .
C19 H19C 0.9800 .
C20 H20A 0.9800 .
C20 H20B 0.9800 .
C20 H20C 0.9800 .
C21 Si22 1.857(3) .
C21 Si21 1.859(3) .
C21 Si23 1.861(3) .
Si21 C24 1.878(3) .
Si21 C22 1.890(3) .
Si21 C23 1.893(3) .
C22 H22A 0.9800 .
C22 H22B 0.9800 .
C22 H22C 0.9800 .
Si22 C26 1.880(3) .
Si22 C25 1.886(3) .
Si22 C27 1.890(3) .
C23 H23A 0.9800 .
C23 H23B 0.9800 .
C23 H23C 0.9800 .
Si23 C30 1.876(3) .
Si23 C28 1.893(3) .
Si23 C29 1.897(3) .
C24 H24A 0.9800 .
C24 H24B 0.9800 .
C24 H24C 0.9800 .
C25 H25A 0.9800 .
C25 H25B 0.9800 .
C25 H25C 0.9800 .
C26 H26A 0.9800 .
C26 H26B 0.9800 .
C26 H26C 0.9800 .
C27 H27A 0.9800 .
C27 H27B 0.9800 .
C27 H27C 0.9800 .
C28 H28A 0.9800 .
C28 H28B 0.9800 .
C28 H28C 0.9800 .
C29 H29A 0.9800 .
C29 H29B 0.9800 .
C29 H29C 0.9800 .
C30 H30A 0.9800 .
C30 H30B 0.9800 .
C30 H30C 0.9800 .
C31 Si31 1.860(3) .
C31 Si32 1.861(3) .
C31 Si33 1.866(3) .
Si31 C32 1.883(3) .
Si31 C34 1.889(3) .
Si31 C33 1.897(3) .
C32 H32A 0.9800 .
C32 H32B 0.9800 .
C32 H32C 0.9800 .
Si32 C35 1.884(3) .
Si32 C37 1.886(3) .
Si32 C36 1.887(3) .
C33 H33A 0.9800 .
C33 H33B 0.9800 .
C33 H33C 0.9800 .
Si33 C38 1.881(3) .
Si33 C39 1.890(3) .
Si33 C40 1.891(3) .
C34 H34A 0.9800 .
C34 H34B 0.9800 .
C34 H34C 0.9800 .
C35 H35A 0.9800 .
C35 H35B 0.9800 .
C35 H35C 0.9800 .
C36 H36A 0.9800 .
C36 H36B 0.9800 .
C36 H36C 0.9800 .
C37 H37A 0.9800 .
C37 H37B 0.9800 .
C37 H37C 0.9800 .
C38 H38A 0.9800 .
C38 H38B 0.9800 .
C38 H38C 0.9800 .
C39 H39A 0.9800 .
C39 H39B 0.9800 .
C39 H39C 0.9800 .
C40 H40A 0.9800 .
C40 H40B 0.9800 .
C40 H40C 0.9800 .
K41 O64 2.7308(19) .
K41 O54 2.795(2) .
K41 O46 2.801(2) .
K41 O42 2.8180(19) .
K41 O50 2.849(2) .
K41 O52 2.873(2) .
K41 O44 2.890(2) .
K41 O48 2.912(2) .
K41 C54 3.428(3) .
C41 O52 1.435(3) .
C41 C42 1.494(4) .
C41 H41A 0.9900 .
C41 H41B 0.9900 .
C42 O42 1.424(3) .
C42 H42A 0.9900 .
C42 H42B 0.9900 .
O42 C43 1.433(3) .
C43 C44 1.489(4) .
C43 H43A 0.9900 .
C43 H43B 0.9900 .
C44 O44 1.428(3) .
C44 H44A 0.9900 .
C44 H44B 0.9900 .
O44 C45 1.424(3) .
C45 C46 1.492(4) .
C45 H45A 0.9900 .
C45 H45B 0.9900 .
C46 O46 1.424(3) .
C46 H46A 0.9900 .
C46 H46B 0.9900 .
O46 C47 1.428(3) .
C47 C48 1.491(4) .
C47 H47A 0.9900 .
C47 H47B 0.9900 .
C48 O48 1.434(3) .
C48 H48A 0.9900 .
C48 H48B 0.9900 .
O48 C49 1.430(3) .
C49 C50 1.498(4) .
C49 H49A 0.9900 .
C49 H49B 0.9900 .
C50 O50 1.426(3) .
C50 H50A 0.9900 .
C50 H50B 0.9900 .
O50 C51 1.430(3) .
C51 C52 1.493(4) .
C51 H51A 0.9900 .
C51 H51B 0.9900 .
C52 O52 1.423(3) .
C52 H52A 0.9900 .
C52 H52B 0.9900 .
C53 O64 1.416(3) .
C53 C54 1.507(4) .
C53 H53A 0.9900 .
C53 H53B 0.9900 .
C54 O54 1.436(3) .
C54 H54A 0.9900 .
C54 H54B 0.9900 .
O54 C55 1.437(3) .
C55 C56 1.519(4) .
C55 H55A 0.9900 .
C55 H55B 0.9900 .
C56 O56 1.430(3) .
C56 H56A 0.9900 .
C56 H56B 0.9900 .
O56 C57 1.430(3) .
O56 K65 3.156(2) .
C57 C58 1.504(4) .
C57 H57A 0.9900 .
C57 H57B 0.9900 .
C58 O58 1.433(3) .
C58 H58A 0.9900 .
C58 H58B 0.9900 .
O58 C59 1.428(3) .
O58 K65 2.7700(19) .
C59 C60 1.496(4) .
C59 H59A 0.9900 .
C59 H59B 0.9900 .
C60 O60 1.428(3) .
C60 H60A 0.9900 .
C60 H60B 0.9900 .
O60 C61 1.432(3) .
O60 K65 3.052(2) .
C61 C62 1.497(4) .
C61 H61A 0.9900 .
C61 H61B 0.9900 .
C62 O62 1.426(3) .
C62 H62A 0.9900 .
C62 H62B 0.9900 .
O62 C63 1.424(3) .
C63 C64 1.506(4) .
C63 H63A 0.9900 .
C63 H63B 0.9900 .
C64 O64 1.431(3) .
C64 H64A 0.9900 .
C64 H64B 0.9900 .
K65 O68 2.839(2) .
K65 O74 2.842(2) .
K65 O72 2.861(2) .
K65 O70 2.971(2) .
K65 O76 3.076(2) .
K65 O66 3.123(2) .
C65 O76 1.423(3) .
C65 C66 1.493(4) .
C65 H65A 0.9900 .
C65 H65B 0.9900 .
C66 O66 1.420(3) .
C66 H66A 0.9900 .
C66 H66B 0.9900 .
O66 C67 1.426(3) .
C67 C68 1.504(4) .
C67 H67A 0.9900 .
C67 H67B 0.9900 .
C68 O68 1.429(3) .
C68 H68A 0.9900 .
C68 H68B 0.9900 .
O68 C69 1.435(3) .
C69 C70 1.480(4) .
C69 H69A 0.9900 .
C69 H69B 0.9900 .
C70 O70 1.433(4) .
C70 H70A 0.9900 .
C70 H70B 0.9900 .
O70 C71 1.423(4) .
C71 C72 1.491(5) .
C71 H71A 0.9900 .
C71 H71B 0.9900 .
C72 O72 1.423(4) .
C72 H72A 0.9900 .
C72 H72B 0.9900 .
O72 C73 1.426(4) .
C73 C74 1.494(5) .
C73 H73A 0.9900 .
C73 H73B 0.9900 .
C74 O74 1.432(4) .
C74 H74A 0.9900 .
C74 H74B 0.9900 .
O74 C75 1.432(3) .
C75 C76 1.485(4) .
C75 H75A 0.9900 .
C75 H75B 0.9900 .
C76 O76 1.426(3) .
C76 H76A 0.9900 .
C76 H76B 0.9900 .

loop_
_geom_hbond_atom_site_label_D
_geom_hbond_atom_site_label_H
_geom_hbond_atom_site_label_A
_geom_hbond_distance_DH
_geom_hbond_distance_HA
_geom_hbond_distance_DA
_geom_hbond_angle_DHA
_geom_hbond_site_symmetry_A
C41 H41A O62 0.99 2.64 3.611(4) 167 .
C64 H64A O42 0.99 2.54 3.384(3) 143 .
C70 H70A O56 0.99 2.63 3.455(4) 141 .
C74 H74A O58 0.99 2.63 3.344(4) 129 .
C74 H74A O58 0.99 2.63 3.344(4) 129 .
C70 H70A O56 0.99 2.63 3.455(4) 141 .
C64 H64A O42 0.99 2.54 3.384(3) 143 .
C41 H41A O62 0.99 2.64 3.611(4) 167 .

loop_
_geom_torsion_atom_site_label_1
_geom_torsion_atom_site_label_2
_geom_torsion_atom_site_label_3
_geom_torsion_atom_site_label_4
_geom_torsion
_geom_torsion_site_symmetry_1
_geom_torsion_site_symmetry_2
_geom_torsion_site_symmetry_3
_geom_torsion_site_symmetry_4
Si2 C1 Si1 C2 -36.2(5) . . . .
Si3 C1 Si1 C2 -165.6(3) . . . .
Mn1 C1 Si1 C2 80.7(3) . . . .
Si2 C1 Si1 C3 82.2(3) . . . .
Si3 C1 Si1 C3 -47.3(3) . . . .
Mn1 C1 Si1 C3 -160.94(19) . . . .
Si2 C1 Si1 C4 -161.2(3) . . . .
Si3 C1 Si1 C4 69.4(4) . . . .
Mn1 C1 Si1 C4 -44.3(3) . . . .
Si3 C1 Si2 C6 -154.0(5) . . . .
Si1 C1 Si2 C6 77.2(5) . . . .
Mn1 C1 Si2 C6 -38.9(5) . . . .
Si3 C1 Si2 C5 -34.9(4) . . . .
Si1 C1 Si2 C5 -163.8(3) . . . .
Mn1 C1 Si2 C5 80.1(3) . . . .
Si3 C1 Si2 C7 83.9(4) . . . .
Si1 C1 Si2 C7 -44.9(4) . . . .
Mn1 C1 Si2 C7 -161.0(3) . . . .
Si2 C1 Si3 C10 -168.7(5) . . . .
Si1 C1 Si3 C10 -39.0(6) . . . .
Mn1 C1 Si3 C10 75.1(5) . . . .
Si2 C1 Si3 C8 -48.8(3) . . . .
Si1 C1 Si3 C8 80.9(3) . . . .
Mn1 C1 Si3 C8 -165.1(2) . . . .
Si2 C1 Si3 C9 72.5(4) . . . .
Si1 C1 Si3 C9 -157.8(3) . . . .
Mn1 C1 Si3 C9 -43.7(3) . . . .
Si2B C1B Si1B C10B 167.9(12) . . . .
Si3B C1B Si1B C10B 39.1(14) . . . .
Mn1B C1B Si1B C10B -86.7(11) . . . .
Si2B C1B Si1B C3B 46.2(9) . . . .
Si3B C1B Si1B C3B -82.6(8) . . . .
Mn1B C1B Si1B C3B 151.5(6) . . . .
Si2B C1B Si1B C4B -74.4(9) . . . .
Si3B C1B Si1B C4B 156.8(8) . . . .
Mn1B C1B Si1B C4B 31.0(6) . . . .
Si2B C1B Si1B Mn1B -105.3(7) . . . .
Si3B C1B Si1B Mn1B 125.8(8) . . . .
Si3B C1B Si2B C6B -76.1(15) . . . .
Si1B C1B Si2B C6B 156.4(14) . . . .
Mn1B C1B Si2B C6B 53.3(13) . . . .
Si3B C1B Si2B C2B 165.0(10) . . . .
Si1B C1B Si2B C2B 37.5(13) . . . .
Mn1B C1B Si2B C2B -65.6(10) . . . .
Si3B C1B Si2B C7B 45.7(11) . . . .
Si1B C1B Si2B C7B -81.8(10) . . . .
Mn1B C1B Si2B C7B 175.1(8) . . . .
Si2B C1B Si3B C8B -83.9(8) . . . .
Si1B C1B Si3B C8B 44.6(9) . . . .
Mn1B C1B Si3B C8B 156.9(6) . . . .
Si2B C1B Si3B C5B 35.5(11) . . . .
Si1B C1B Si3B C5B 164.1(8) . . . .
Mn1B C1B Si3B C5B -83.6(7) . . . .
Si2B C1B Si3B C9B 153.6(8) . . . .
Si1B C1B Si3B C9B -77.9(10) . . . .
Mn1B C1B Si3B C9B 34.4(8) . . . .
Si13 C11 Si11 C13 -76.63(19) . . . .
Si12 C11 Si11 C13 154.11(15) . . . .
Mn1 C11 Si11 C13 40.34(18) . . . .
Mn1B C11 Si11 C13 29.3(2) . . . .
Si13 C11 Si11 C12 163.33(14) . . . .
Si12 C11 Si11 C12 34.1(2) . . . .
Mn1 C11 Si11 C12 -79.71(16) . . . .
Mn1B C11 Si11 C12 -90.75(18) . . . .
Si13 C11 Si11 C14 44.4(2) . . . .
Si12 C11 Si11 C14 -84.83(18) . . . .
Mn1 C11 Si11 C14 161.40(13) . . . .
Mn1B C11 Si11 C14 150.36(17) . . . .
Si13 C11 Si11 Mn1B -105.9(2) . . . .
Si12 C11 Si11 Mn1B 124.8(2) . . . .
Mn1 C11 Si11 Mn1B 11.04(12) . . . .
Si13 C11 Si12 C16 39.3(2) . . . .
Si11 C11 Si12 C16 167.87(16) . . . .
Mn1 C11 Si12 C16 -78.13(18) . . . .
Mn1B C11 Si12 C16 -79.9(2) . . . .
Si13 C11 Si12 C15 159.00(16) . . . .
Si11 C11 Si12 C15 -72.4(2) . . . .
Mn1 C11 Si12 C15 41.62(19) . . . .
Mn1B C11 Si12 C15 39.8(3) . . . .
Si13 C11 Si12 C17 -79.97(19) . . . .
Si11 C11 Si12 C17 48.6(2) . . . .
Mn1 C11 Si12 C17 162.64(14) . . . .
Mn1B C11 Si12 C17 160.9(2) . . . .
Si11 C11 Si13 C19 -81.23(18) . . . .
Si12 C11 Si13 C19 47.99(19) . . . .
Mn1 C11 Si13 C19 163.49(12) . . . .
Mn1B C11 Si13 C19 176.17(15) . . . .
Si11 C11 Si13 C20 38.0(2) . . . .
Si12 C11 Si13 C20 167.19(15) . . . .
Mn1 C11 Si13 C20 -77.30(17) . . . .
Mn1B C11 Si13 C20 -64.62(19) . . . .
Si11 C11 Si13 C18 157.48(15) . . . .
Si12 C11 Si13 C18 -73.30(19) . . . .
Mn1 C11 Si13 C18 42.20(19) . . . .
Mn1B C11 Si13 C18 54.9(2) . . . .
Si22 C21 Si21 C24 -155.16(15) . . . .
Si23 C21 Si21 C24 75.67(18) . . . .
Mn2 C21 Si21 C24 -42.27(18) . . . .
Si22 C21 Si21 C22 -35.3(2) . . . .
Si23 C21 Si21 C22 -164.42(14) . . . .
Mn2 C21 Si21 C22 77.65(16) . . . .
Si22 C21 Si21 C23 84.04(18) . . . .
Si23 C21 Si21 C23 -45.13(19) . . . .
Mn2 C21 Si21 C23 -163.07(14) . . . .
Si21 C21 Si22 C26 72.83(19) . . . .
Si23 C21 Si22 C26 -158.92(16) . . . .
Mn2 C21 Si22 C26 -43.40(18) . . . .
Si21 C21 Si22 C25 -47.6(2) . . . .
Si23 C21 Si22 C25 80.65(19) . . . .
Mn2 C21 Si22 C25 -163.83(14) . . . .
Si21 C21 Si22 C27 -166.32(14) . . . .
Si23 C21 Si22 C27 -38.07(19) . . . .
Mn2 C21 Si22 C27 77.45(16) . . . .
Si22 C21 Si23 C30 72.85(18) . . . .
Si21 C21 Si23 C30 -158.18(15) . . . .
Mn2 C21 Si23 C30 -39.80(18) . . . .
Si22 C21 Si23 C28 -47.39(19) . . . .
Si21 C21 Si23 C28 81.59(17) . . . .
Mn2 C21 Si23 C28 -160.03(13) . . . .
Si22 C21 Si23 C29 -166.80(14) . . . .
Si21 C21 Si23 C29 -37.82(19) . . . .
Mn2 C21 Si23 C29 80.56(16) . . . .
Si32 C31 Si31 C32 -158.40(14) . . . .
Si33 C31 Si31 C32 71.24(18) . . . .
Mn2 C31 Si31 C32 -43.82(18) . . . .
Si32 C31 Si31 C34 -38.56(19) . . . .
Si33 C31 Si31 C34 -168.91(14) . . . .
Mn2 C31 Si31 C34 76.02(16) . . . .
Si32 C31 Si31 C33 81.23(18) . . . .
Si33 C31 Si31 C33 -49.13(19) . . . .
Mn2 C31 Si31 C33 -164.20(14) . . . .
Si31 C31 Si32 C35 -166.49(14) . . . .
Si33 C31 Si32 C35 -36.4(2) . . . .
Mn2 C31 Si32 C35 76.00(16) . . . .
Si31 C31 Si32 C37 -48.19(19) . . . .
Si33 C31 Si32 C37 81.89(17) . . . .
Mn2 C31 Si32 C37 -165.69(12) . . . .
Si31 C31 Si32 C36 72.51(18) . . . .
Si33 C31 Si32 C36 -157.41(14) . . . .
Mn2 C31 Si32 C36 -45.00(16) . . . .
Si31 C31 Si33 C38 -159.21(15) . . . .
Si32 C31 Si33 C38 70.77(18) . . . .
Mn2 C31 Si33 C38 -41.43(17) . . . .
Si31 C31 Si33 C39 -39.02(19) . . . .
Si32 C31 Si33 C39 -169.04(15) . . . .
Mn2 C31 Si33 C39 78.75(16) . . . .
Si31 C31 Si33 C40 79.73(18) . . . .
Si32 C31 Si33 C40 -50.3(2) . . . .
Mn2 C31 Si33 C40 -162.50(14) . . . .
O52 C41 C42 O42 -66.7(3) . . . .
C41 C42 O42 C43 -178.2(2) . . . .
C41 C42 O42 K41 37.8(3) . . . .
C42 O42 C43 C44 176.5(2) . . . .
K41 O42 C43 C44 -40.1(3) . . . .
O42 C43 C44 O44 63.2(3) . . . .
C43 C44 O44 C45 -176.0(2) . . . .
C43 C44 O44 K41 -55.7(3) . . . .
C44 O44 C45 C46 -172.2(2) . . . .
K41 O44 C45 C46 64.3(2) . . . .
O44 C45 C46 O46 -64.7(3) . . . .
C45 C46 O46 C47 179.9(2) . . . .
C45 C46 O46 K41 30.2(3) . . . .
C46 O46 C47 C48 179.6(2) . . . .
K41 O46 C47 C48 -31.1(3) . . . .
O46 C47 C48 O48 62.9(3) . . . .
C47 C48 O48 C49 175.6(2) . . . .
C47 C48 O48 K41 -61.7(2) . . . .
C48 O48 C49 C50 175.4(2) . . . .
K41 O48 C49 C50 54.8(3) . . . .
O48 C49 C50 O50 -64.8(3) . . . .
C49 C50 O50 C51 -173.9(2) . . . .
C49 C50 O50 K41 41.8(3) . . . .
C50 O50 C51 C52 -174.4(2) . . . .
K41 O50 C51 C52 -30.2(3) . . . .
O50 C51 C52 O52 64.8(3) . . . .
C51 C52 O52 C41 173.0(2) . . . .
C51 C52 O52 K41 -65.9(2) . . . .
C42 C41 O52 C52 -178.8(2) . . . .
C42 C41 O52 K41 60.8(2) . . . .
O64 C53 C54 O54 -50.9(3) . . . .
O64 C53 C54 K41 -4.4(2) . . . .
C53 C54 O54 C55 -61.6(3) . . . .
K41 C54 O54 C55 -127.5(2) . . . .
C53 C54 O54 K41 65.9(2) . . . .
C54 O54 C55 C56 -75.2(3) . . . .
K41 O54 C55 C56 163.49(19) . . . .
O54 C55 C56 O56 -171.3(2) . . . .
C55 C56 O56 C57 82.6(3) . . . .
C55 C56 O56 K65 -63.0(3) . . . .
C56 O56 C57 C58 -164.9(2) . . . .
K65 O56 C57 C58 -16.0(3) . . . .
O56 C57 C58 O58 56.4(3) . . . .
C57 C58 O58 C59 74.3(3) . . . .
C57 C58 O58 K65 -72.7(2) . . . .
C58 O58 C59 C60 -172.6(2) . . . .
K65 O58 C59 C60 -30.1(3) . . . .
O58 C59 C60 O60 65.3(3) . . . .
C59 C60 O60 C61 167.7(2) . . . .
C59 C60 O60 K65 -63.8(2) . . . .
C60 O60 C61 C62 176.6(2) . . . .
K65 O60 C61 C62 56.1(3) . . . .
O60 C61 C62 O62 68.8(3) . . . .
C61 C62 O62 C63 178.7(2) . . . .
C62 O62 C63 C64 -173.8(2) . . . .
O62 C63 C64 O64 -57.4(3) . . . .
C54 C53 O64 C64 178.4(2) . . . .
C54 C53 O64 K41 6.5(3) . . . .
C63 C64 O64 C53 -64.1(3) . . . .
C63 C64 O64 K41 107.4(2) . . . .
O76 C65 C66 O66 63.5(3) . . . .
C65 C66 O66 C67 177.1(2) . . . .
C65 C66 O66 K65 -47.7(3) . . . .
C66 O66 C67 C68 176.6(2) . . . .
K65 O66 C67 C68 39.3(3) . . . .
O66 C67 C68 O68 -65.2(3) . . . .
C67 C68 O68 C69 -83.7(3) . . . .
C67 C68 O68 K65 58.3(3) . . . .
C68 O68 C69 C70 177.8(2) . . . .
K65 O68 C69 C70 36.8(3) . . . .
O68 C69 C70 O70 -67.9(3) . . . .
C69 C70 O70 C71 -175.6(2) . . . .
C69 C70 O70 K65 61.7(2) . . . .
C70 O70 C71 C72 -177.2(2) . . . .
K65 O70 C71 C72 -56.9(3) . . . .
O70 C71 C72 O72 63.1(3) . . . .
C71 C72 O72 C73 175.7(3) . . . .
C71 C72 O72 K65 -38.1(3) . . . .
C72 O72 C73 C74 -177.8(3) . . . .
K65 O72 C73 C74 34.6(3) . . . .
O72 C73 C74 O74 -63.3(3) . . . .
C73 C74 O74 C75 -83.6(3) . . . .
C73 C74 O74 K65 57.9(3) . . . .
C74 O74 C75 C76 177.4(3) . . . .
K65 O74 C75 C76 41.8(3) . . . .
O74 C75 C76 O76 -65.0(3) . . . .
C66 C65 O76 C76 179.0(2) . . . .
C66 C65 O76 K65 -50.8(3) . . . .
C75 C76 O76 C65 -169.0(2) . . . .
C75 C76 O76 K65 56.2(3) . . . .
